data_7713775
loop_
_publ_author_name
'Delaporte , Sol\`ene'
'Ab\'anades L\'azaro, Isabel'
'Lopez-Cabrelles, Javier'
'Mazarakioti, Eleni C.'
'Chebourou, Sarah'
'Vit\'orica-Yrez\'abal, I\~nigo J.'
'Gim\'enez-Marqu\'es, M\'onica'
'Minguez Espallargas, Guillermo'

_publ_section_title
;
 Imparting structural robustness of Metal-Organic Cages based on
 oxo-dimolybdenum clusters
;
_journal_name_full 'Dalton Transactions'
_journal_paper_doi 10.1039/D3DT02482B
_journal_year 2023
_chemical_formula_moiety 'C110 H92 Mo12 N22 O62, 6(C2 H8 N), 5.764(C1 H2 Cl2), 2(C0.375 H1.499 Cl0.749)'
_chemical_formula_sum 'C128.51 H154.52 Cl13.02 Mo12 N28 O62'
_chemical_formula_weight 4696.27
_space_group_crystal_system monoclinic
_space_group_IT_number 14
_space_group_name_Hall '-P 2yn'
_space_group_name_H-M_alt 'P 1 21/n 1'
_atom_sites_solution_hydrogens mixed
_atom_sites_solution_primary dual
_audit_creation_date 2022-12-09
_audit_creation_method
;
Olex2 1.5
(compiled 2022.04.07 svn.rca3783a0 for OlexSys, GUI svn.r6498)
;
_audit_update_record
;
2023-04-21 deposited with the CCDC.	2023-08-22 downloaded from the CCDC.
;
_cell_angle_alpha 90
_cell_angle_beta 109.113(3)
_cell_angle_gamma 90
_cell_formula_units_Z 2
_cell_length_a 19.3279(4)
_cell_length_b 19.6862(3)
_cell_length_c 27.2810(10)
_cell_measurement_reflns_used 20749
_cell_measurement_temperature 119.6(7)
_cell_measurement_theta_max 19.3930
_cell_measurement_theta_min 2.9560
_cell_volume 9808.0(5)
_computing_cell_refinement 'CrysAlisPro 1.171.42.72a (Rigaku OD, 2022)'
_computing_data_collection 'CrysAlisPro 1.171.42.72a (Rigaku OD, 2022)'
_computing_data_reduction 'CrysAlisPro 1.171.42.72a (Rigaku OD, 2022)'
_computing_molecular_graphics 'Olex2 1.5 (Dolomanov et al., 2009)'
_computing_publication_material 'Olex2 1.5 (Dolomanov et al., 2009)'
_computing_structure_refinement 'SHELXL 2019/2 (Sheldrick, 2015)'
_computing_structure_solution 'SHELXT 2018/2 (Sheldrick, 2018)'
_diffrn_ambient_environment N~2~
_diffrn_ambient_temperature 119.6(7)
_diffrn_detector 'CCD plate'
_diffrn_detector_area_resol_mean 16.0267
_diffrn_detector_type Sapphire3
_diffrn_measured_fraction_theta_full 0.998
_diffrn_measured_fraction_theta_max 0.998
_diffrn_measurement_details
;
List of Runs (angles in degrees, time in seconds):

  # Type    Start    End  Width  t~exp~   \w     \q     \k     \f   Frames
#--------------------------------------------------------------------------
  1  \w    -88.00  58.00   1.00   20.00    --  -14.73   0.00  60.00  146
  2  \w    -10.00  88.00   1.00   20.00    --   15.67  38.00 -60.00   98
  3  \w     -6.00  84.00   1.00   20.00    --   15.67  57.00 120.00   90
  4  \w      8.00  76.00   1.00   20.00    --   15.67-129.00  65.95   68
  5  \w    -53.00  37.00   1.00   20.00    --   15.67 -57.00 120.00   90
  6  \w    -14.00  42.00   1.00   20.00    --   15.67  77.00-150.00   56
  7  \w    -42.00  46.00   1.00   20.00    --   15.67 -77.00-120.00   88
  8  \w      7.00  74.00   1.00   20.00    --   15.67-126.00 177.00   67
  9  \w     -6.00  84.00   1.00   20.00    --   15.67  57.00  30.00   90
 10  \w    -33.00  15.00   1.00   20.00    --  -14.73 -77.00 -90.00   48
 11  \w    -68.00  -7.00   1.00   20.00    --  -14.73 118.00-143.34   61
 12  \w    -77.00  -9.00   1.00   20.00    --  -14.73 132.00 119.89   68
 13  \w    -73.00  -7.00   1.00   20.00    --  -14.73 126.00-105.00   66
 14  \w    -45.00  42.00   1.00   20.00    --  -14.73  77.00   0.00   87
 15  \w    -91.00 -39.00   1.00   20.00    --  -14.73-178.00 -60.00   52
 16  \w    -57.00  89.00   1.00   20.00    --   15.67   0.00-180.00  146
 17  \w    -57.00   3.00   1.00   20.00    --   15.67   0.00-120.00   60
 18  \w    -57.00  89.00   1.00   20.00    --   15.67   0.00-150.00  146
;
_diffrn_measurement_device 'four-circle diffractometer'
_diffrn_measurement_device_type 'SuperNova, Single source at offset/far, Sapphire3'
_diffrn_measurement_method '\w scans'
_diffrn_orient_matrix_type 'CrysAlisPro convention (1999,Acta A55,543-557)'
_diffrn_orient_matrix_UB_11 0.0107712000
_diffrn_orient_matrix_UB_12 -0.0037992000
_diffrn_orient_matrix_UB_13 -0.0223256000
_diffrn_orient_matrix_UB_21 -0.0372749000
_diffrn_orient_matrix_UB_22 0.0006281000
_diffrn_orient_matrix_UB_23 -0.0159492000
_diffrn_orient_matrix_UB_31 0.0017959000
_diffrn_orient_matrix_UB_32 0.0358271000
_diffrn_orient_matrix_UB_33 -0.0020788000
_diffrn_radiation_monochromator mirror
_diffrn_radiation_probe x-ray
_diffrn_radiation_type 'Mo K\a'
_diffrn_radiation_wavelength 0.71073
_diffrn_reflns_av_R_equivalents 0.1428
_diffrn_reflns_av_unetI/netI 0.0586
_diffrn_reflns_Laue_measured_fraction_full 0.998
_diffrn_reflns_Laue_measured_fraction_max 0.998
_diffrn_reflns_limit_h_max 19
_diffrn_reflns_limit_h_min -19
_diffrn_reflns_limit_k_max 19
_diffrn_reflns_limit_k_min -19
_diffrn_reflns_limit_l_max 27
_diffrn_reflns_limit_l_min -27
_diffrn_reflns_number 190947
_diffrn_reflns_point_group_measured_fraction_full 0.998
_diffrn_reflns_point_group_measured_fraction_max 0.998
_diffrn_reflns_theta_full 20.816
_diffrn_reflns_theta_max 20.816
_diffrn_reflns_theta_min 2.797
_diffrn_source 'micro-focus sealed X-ray tube'
_diffrn_source_type 'SuperNova (Mo) X-ray Source'
_exptl_absorpt_coefficient_mu 0.998
_exptl_absorpt_correction_T_max 1.00000
_exptl_absorpt_correction_T_min 0.86257
_exptl_absorpt_correction_type multi-scan
_exptl_absorpt_process_details
;
CrysAlisPro 1.171.42.72a (Rigaku Oxford Diffraction, 2022)
Empirical absorption correction using spherical harmonics,
implemented in SCALE3 ABSPACK scaling algorithm.
;
_exptl_crystal_colour 'clear red'
_exptl_crystal_colour_lustre clear
_exptl_crystal_colour_primary red
_exptl_crystal_density_diffrn 1.590
_exptl_crystal_description plate
_exptl_crystal_F_000 4686
_exptl_crystal_size_max 0.06
_exptl_crystal_size_mid 0.03
_exptl_crystal_size_min 0.02
_refine_diff_density_max 1.405
_refine_diff_density_min -0.972
_refine_diff_density_rms 0.136
_refine_ls_extinction_method none
_refine_ls_goodness_of_fit_ref 1.062
_refine_ls_hydrogen_treatment constr
_refine_ls_matrix_type full
_refine_ls_number_parameters 1109
_refine_ls_number_reflns 10244
_refine_ls_number_restraints 734
_refine_ls_restrained_S_all 1.031
_refine_ls_R_factor_all 0.1231
_refine_ls_R_factor_gt 0.0871
_refine_ls_shift/su_max 0.001
_refine_ls_shift/su_mean 0.000
_refine_ls_structure_factor_coef Fsqd
_refine_ls_weighting_details 'w=1/[\s^2^(Fo^2^)+(0.1197P)^2^+130.9653P] where P=(Fo^2^+2Fc^2^)/3'
_refine_ls_weighting_scheme calc
_refine_ls_wR_factor_gt 0.2255
_refine_ls_wR_factor_ref 0.2524
_reflns_Friedel_coverage 0.000
_reflns_number_gt 7146
_reflns_number_total 10244
_reflns_threshold_expression 'I > 2\s(I)'
_cod_data_source_file d3dt02482b2.cif
_cod_data_source_block MUV27-py-NH2-DCM
_cod_database_code 7713775
_shelx_shelxl_version_number 2019/2
_chemical_oxdiff_formula 'C11 H10 N O'
_shelx_space_group_comment
;
The symmetry employed for this shelxl refinement is uniquely defined
by the following loop, which should always be used as a source of
symmetry information in preference to the above space-group names.
They are only intended as comments.
;
_shelx_estimated_absorpt_t_max 0.980
_shelx_estimated_absorpt_t_min 0.943
_olex2_refinement_description
;
1. Fixed Uiso
 At 1.2 times of:
  All C(H) groups, All C(H,H) groups, All N(H,H) groups
 At 1.5 times of:
  All C(H,H,H) groups
2. Restrained distances
 Cl2-Cl3
 2.916 with sigma of 0.03
 Cl2-C4 = Cl3-C4
 1.771 with sigma of 0.01
 Cl7-Cl8
 2.916 with sigma of 0.03
 Cl7-C5 = Cl8-C5
 1.771 with sigma of 0.01
 Cl5-Cl6
 2.916 with sigma of 0.03
 Cl5-C2 = Cl6-C2
 1.771 with sigma of 0.01
 Cl11-C6 = Cl12-C6
 1.771 with sigma of 0.01
 Cl11-Cl12
 2.916 with sigma of 0.03
 Cl13-C7 = Cl14-C7
 1.771 with sigma of 0.01
 Cl13-Cl14
 2.916 with sigma of 0.03
 Cl15-Cl16
 2.916 with sigma of 0.03
 Cl15-C13 = Cl16-C13
 1.771 with sigma of 0.01
 C3-N2
 1.45 with sigma of 0.02
 N2-C14
 1.45 with sigma of 0.02
 C02W-N02Z \\sim C02X-N02{
 with sigma of 0.04
 Mo03-N010 \\sim Mo03-N0
 with sigma of 0.02
 N010-C02J \\sim N0-C8
 with sigma of 0.02
 N010-C02M \\sim N0-C10
 with sigma of 0.02
 C02J-C02W \\sim C8-C02X
 with sigma of 0.02
 C02J-C16 \\sim C8-C16A
 with sigma of 0.04
 C02M-C16 \\sim C10-C16A
 with sigma of 0.04
 C02M-C033 \\sim C10-C0
 with sigma of 0.02
 C02W-C16 \\sim C02X-C16A
 with sigma of 0.02
 N02Z-C033 \\sim N02{-C0
 with sigma of 0.04
 N02Z-C16 \\sim N02{-C16A
 with sigma of 0.02
 C033-C16 \\sim C0-C16A
 with sigma of 0.02
 C02W-C033 \\sim C02X-C0
 with sigma of 0.04
 Mo03-C02J \\sim Mo03-C8
 with sigma of 0.04
 Mo03-C02M \\sim Mo03-C10
 with sigma of 0.04
 N010-C02W \\sim N0-C02X
 with sigma of 0.04
 N010-C033 \\sim N0-C0
 with sigma of 0.04
 C02J-C02M \\sim C8-C10
 with sigma of 0.04
 N1-C19 \\sim N1-C1A
 with sigma of 0.02
 N4-C12 \\sim N4-C17
 with sigma of 0.02
 Mo05-N01D \\sim Mo05-N01E
 with sigma of 0.02
 C02D-C030 \\sim C02E-C21
 with sigma of 0.04
 C034-C02V \\sim C1B-C1C
 with sigma of 0.04
 N02G-C02D \\sim N02H-C02E
 with sigma of 0.02
 C02V-N01D \\sim C1C-N01E
 with sigma of 0.04
 C02D-C02V \\sim C02E-C1C
 with sigma of 0.02
 C034-N01D \\sim C1B-N01E
 with sigma of 0.04
 C02D-C02Y \\sim C02E-C02Z
 with sigma of 0.04
 C02V-C02Y \\sim C1C-C02Z
 with sigma of 0.02
 C02Y-N01D \\sim C02Z-N01E
 with sigma of 0.02
 C02Y-C030 \\sim C02Z-C21
 with sigma of 0.04
 N01D-C030 \\sim N01E-C21
 with sigma of 0.02
 Mo05-C02Y \\sim Mo05-C02Z
 with sigma of 0.04
 Mo05-C030 \\sim Mo05-C21
 with sigma of 0.04
 C034-C02D \\sim C1B-C02E
 with sigma of 0.02
 N02G-C034 \\sim N02H-C1B
 with sigma of 0.04
 N02G-C02V \\sim N02H-C1C
 with sigma of 0.04
 C034-C030 \\sim C1B-C21
 with sigma of 0.02
 N2-C14 \\sim N2A-C14A
 with sigma of 0.02
 C3-C14 \\sim C3A-C14A
 with sigma of 0.04
 C3-N2 \\sim C3A-N2A
 with sigma of 0.02
3. Restrained planarity
 N02Z, C16, C033, C02M, N010, C02J, C02W
 with sigma of 0.1
 C11, O3, N4, C12, C17
 with sigma of 0.1
 C18, O2, N1, C19, C1A
 with sigma of 0.1
 C21, N01E, C02Z, C1C, C02E, C1B, N02H
 with sigma of 0.1
4. Uiso/Uaniso restraints and constraints
N010 \\sim C02J \\sim C02M \\sim C02W \\sim N02Z \\sim C033 \\sim C16 \\sim N0
\\sim C8 \\sim C10 \\sim C02X \\sim N02{ \\sim C0 \\sim C16A: within 2A with
sigma of 0.02 and sigma for terminal atoms of 0.04 within 2A
C18 \\sim O2 \\sim N1 \\sim C19 \\sim C1A: within 2A with sigma of 0.04 and
sigma for terminal atoms of 0.08 within 2A
C11 \\sim O3 \\sim N4 \\sim C12 \\sim C17: within 2A with sigma of 0.04 and
sigma for terminal atoms of 0.08 within 2A
C11 \\sim O3 \\sim N4 \\sim C12 \\sim C17 \\sim C18 \\sim O2 \\sim N1 \\sim C19
\\sim C1A: within 2A with sigma of 0.02 and sigma for terminal atoms of 0.04
within 2A
N02G \\sim C034 \\sim C02D \\sim C02V \\sim C02Y \\sim N01D \\sim C030 \\sim
N01E \\sim C21 \\sim C1B \\sim C02E \\sim N02H \\sim C1C \\sim C02Z: within 2A
with sigma of 0.02 and sigma for terminal atoms of 0.04 within 2A
Cl2 \\sim Cl3 \\sim C4: within 2A with sigma of 0.04 and sigma for terminal
atoms of 0.08 within 2A
Cl7 \\sim Cl8 \\sim C5: within 2A with sigma of 0.04 and sigma for terminal
atoms of 0.08 within 2A
Cl5 \\sim Cl6 \\sim C2 \\sim Cl7 \\sim Cl8 \\sim C5: within 2A with sigma of
0.02 and sigma for terminal atoms of 0.04 within 2A
Cl3 \\sim C4 \\sim Cl2: within 2A with sigma of 0.02 and sigma for terminal
atoms of 0.04 within 2A
Cl5 \\sim Cl6 \\sim C2: within 2A with sigma of 0.04 and sigma for terminal
atoms of 0.08 within 2A
Cl11 \\sim Cl12 \\sim C6: within 2A with sigma of 0.04 and sigma for terminal
atoms of 0.08 within 2A
Cl12 \\sim C6 \\sim Cl11: within 2A with sigma of 0.002 and sigma for terminal
atoms of 0.004 within 2A
Cl13 \\sim C7 \\sim Cl14 \\sim Cl3 \\sim C4 \\sim Cl2: within 2A with sigma of
0.02 and sigma for terminal atoms of 0.04 within 2A
Cl13 \\sim Cl14 \\sim C7: within 2A with sigma of 0.04 and sigma for terminal
atoms of 0.08 within 2A
Cl15 \\sim Cl16 \\sim C13: within 2A with sigma of 0.04 and sigma for terminal
atoms of 0.08 within 2A
C14A \\sim N2A \\sim C3A \\sim C14 \\sim C3 \\sim N2: within 2A with sigma of
0.02 and sigma for terminal atoms of 0.04 within 2A
5. Rigid body (RIGU) restrains
 N010, C02J, C02M, C02W, N02Z, C033, C16
 with sigma for 1-2 distances of 0.004 and sigma for 1-3 distances of 0.004
 N0, C8, C10, C02X, N02{, C0, C16A
 with sigma for 1-2 distances of 0.004 and sigma for 1-3 distances of 0.004
 C11, O3, N4, C12, C17
 with sigma for 1-2 distances of 0.004 and sigma for 1-3 distances of 0.004
 C18, O2, N1, C19, C1A
 with sigma for 1-2 distances of 0.004 and sigma for 1-3 distances of 0.004
 N02H, C1B, C02E, C1C, C02Z, N01E, C21
 with sigma for 1-2 distances of 0.004 and sigma for 1-3 distances of 0.004
 N02G, C034, C02D, C02V, C02Y, N01D, C030
 with sigma for 1-2 distances of 0.004 and sigma for 1-3 distances of 0.004
 Cl2, Cl3, C4
 with sigma for 1-2 distances of 0.004 and sigma for 1-3 distances of 0.004
 Cl5, Cl6, C2
 with sigma for 1-2 distances of 0.004 and sigma for 1-3 distances of 0.004
 Cl7, Cl8, C5
 with sigma for 1-2 distances of 0.004 and sigma for 1-3 distances of 0.004
 Cl11, Cl12, C6
 with sigma for 1-2 distances of 0.004 and sigma for 1-3 distances of 0.004
 Cl13, Cl14, C7
 with sigma for 1-2 distances of 0.004 and sigma for 1-3 distances of 0.004
 N014, C02S, C02Q, C02N, C02P, C02K, N02E
 with sigma for 1-2 distances of 0.002 and sigma for 1-3 distances of 0.002
 Cl15, Cl16, C13
 with sigma for 1-2 distances of 0.004 and sigma for 1-3 distances of 0.004
 C3A, N2A, C14A
 with sigma for 1-2 distances of 0.004 and sigma for 1-3 distances of 0.004
 C3, N2, C14
 with sigma for 1-2 distances of 0.004 and sigma for 1-3 distances of 0.004
6. Others
 Sof(N0)=Sof(C8)=Sof(H8)=Sof(C10)=Sof(H10)=Sof(C02X)=Sof(H02X)=Sof(N02{)=
 Sof(H02R)=Sof(H02T)=Sof(C0)=Sof(H0)=Sof(C16A)=1-FVAR(1)
 Sof(N010)=Sof(C02J)=Sof(H02K)=Sof(C02M)=Sof(H02M)=Sof(C02W)=Sof(H02W)=
 Sof(N02Z)=Sof(H02N)=Sof(H02O)=Sof(C033)=Sof(H033)=Sof(C16)=FVAR(1)
 Sof(C18)=Sof(H18)=Sof(O2)=Sof(N1)=Sof(C19)=Sof(H19A)=Sof(H19B)=Sof(H19C)=
 Sof(C1A)=Sof(H1AA)=Sof(H1AB)=Sof(H1AC)=Sof(H13A)=Sof(H13B)=1-FVAR(2)
 Sof(Cl15)=Sof(Cl16)=Sof(C13)=0.5*(1-FVAR(3))
 Sof(C11)=Sof(H11)=Sof(O3)=Sof(N4)=Sof(C12)=Sof(H12A)=Sof(H12B)=Sof(H12C)=
 Sof(C17)=Sof(H17A)=Sof(H17B)=Sof(H17C)=FVAR(2)
 Sof(C21)=Sof(H21)=Sof(N01E)=Sof(C02Z)=Sof(H02Z)=Sof(C1C)=Sof(H1C)=Sof(C02E)=
 Sof(C1B)=Sof(H1B)=Sof(N02H)=Sof(H02U)=Sof(H02)=1-FVAR(3)
 Sof(N02G)=Sof(H02H)=Sof(H02I)=Sof(C034)=Sof(H034)=Sof(C02D)=Sof(C02V)=
 Sof(H02V)=Sof(C02Y)=Sof(H02Y)=Sof(N01D)=Sof(C030)=Sof(H030)=FVAR(3)
 Sof(Cl7)=Sof(Cl8)=Sof(C5)=Sof(H5A)=Sof(H5B)=1-FVAR(4)
 Sof(Cl5)=Sof(Cl6)=Sof(C2)=Sof(H2C)=Sof(H2D)=FVAR(4)
 Sof(Cl13)=Sof(Cl14)=Sof(C7)=Sof(H7A)=Sof(H7B)=1-FVAR(5)
 Sof(Cl2)=Sof(Cl3)=Sof(C4)=Sof(H4A)=Sof(H4B)=FVAR(5)
 Sof(Cl11)=Sof(Cl12)=Sof(C6)=Sof(H6A)=Sof(H6B)=FVAR(6)
 Sof(C14A)=Sof(H14D)=Sof(H14E)=Sof(H14F)=Sof(N2A)=Sof(H2AA)=Sof(H2AB)=Sof(C3A)=
 Sof(H3AA)=Sof(H3AB)=Sof(H3AC)=1-FVAR(7)
 Sof(C3)=Sof(H3A)=Sof(H3B)=Sof(H3C)=Sof(N2)=Sof(H2A)=Sof(H2B)=Sof(C14)=
 Sof(H14A)=Sof(H14B)=Sof(H14C)=FVAR(7)
7.a Riding coordinates:
 N01U(H01A,H01B), N022(H02A,H02B)
7.b Free rotating group:
 C11(O3,N4,C12,C17), C18(O2,N1,C19,C1A), Cl2(Cl3,C4), Cl5(Cl6,C2), Cl7(Cl8,C5),
  Cl11(Cl12,C6), Cl13(Cl14,C7), Cl15(Cl16,C13)
7.c Rotating group:
 N02E(H02E,H02F), N02G(H02H,H02I), N02Z(H02N,H02O), N02{(H02R,H02T), N02H(H02U,
 H02)
7.d Secondary CH2 refined with riding coordinates:
 N029(H1,H), N02L(H2,HA), C4(H4A,H4B), C2(H2C,H2D), C5(H5A,H5B), C6(H6A,H6B),
 C7(H7A,H7B), C13(H13A,H13B), N2(H2A,H2B), N2A(H2AA,H2AB)
7.e Me refined with riding coordinates:
 C1(H1A,H1D,H1E), C037(H03D,H03E,H03F), C03A(H03G,H03H,H03I), C03D(H03A,H03B,
 H03C), C12(H12A,H12B,H12C), C17(H17A,H17B,H17C), C19(H19A,H19B,H19C), C1A(H1AA,
 H1AB,H1AC), C3(H3A,H3B,H3C), C14(H14A,H14B,H14C), C14A(H14D,H14E,H14F),
 C3A(H3AA,H3AB,H3AC)
7.f Aromatic/amide H refined with riding coordinates:
 C01E(H01E), C01F(H01F), C01G(H01G), C01I(H01I), C01Q(H01Q), C01R(H01R),
 C01S(H01S), C01X(H01X), C024(H024), C027(H027), C02A(H02C), C02B(H02D),
 C02F(H02G), C02H(H02J), C01V(H01V), C01P(H01P), C026(H026), C02J(H02K),
 C02K(H02L), C02M(H02M), C02P(H02P), C02Q(H02Q), C02S(H02S), C02W(H02W),
 C033(H033), C034(H034), C02V(H02V), C02Y(H02Y), C030(H030), C8(H8), C10(H10),
 C02X(H02X), C0(H0), C11(H11), C18(H18), C21(H21), C02Z(H02Z), C1C(H1C),
 C1B(H1B)
7.g Fitted hexagon refined as free rotating group:
 C02H(C028,C01V,C01P,N013,C026), C034(C02D,C02V,C02Y,N01D,C030), C21(N01E,C02Z,
 C1C,C02E,C1B)
;
_smtbx_masks_special_details
;
A solvent mask was calculated and 192 electrons were 
found in a volume of 648\%A^3^ in 2 voids per unit cell. 
This is consistent with the presence of 
1.5[CH2Cl2], 0.75[CH2Cl2] per Formula Unit 
which account for 189 electrons 
per unit cell.
;
_smtbx_masks_void_probe_radius 1.2
_smtbx_masks_void_truncation_radius 1.2
_olex2_date_sample_data_collection 2022-02-17
_olex2_submission_special_instructions 'No special instructions were received'
_oxdiff_exptl_absorpt_empirical_details
;
Empirical correction (ABSPACK) includes:
- Absorption correction using spherical harmonics
- Frame scaling
;
_oxdiff_exptl_absorpt_empirical_full_max 1.239
_oxdiff_exptl_absorpt_empirical_full_min 0.863

loop_
_space_group_symop_operation_xyz
'x, y, z'
'-x+1/2, y+1/2, -z+1/2'
'-x, -y, -z'
'x-1/2, -y-1/2, z-1/2'

loop_
_atom_site_label
_atom_site_type_symbol
_atom_site_fract_x
_atom_site_fract_y
_atom_site_fract_z
_atom_site_U_iso_or_equiv
_atom_site_adp_type
_atom_site_occupancy
_atom_site_site_symmetry_order
_atom_site_calc_flag
_atom_site_refinement_flags_posn
_atom_site_refinement_flags_adp
_atom_site_refinement_flags_occupancy
_atom_site_disorder_assembly
_atom_site_disorder_group
Mo01 Mo 0.22311(7) 0.73120(6) 0.29476(6) 0.0525(4) Uani 1 1 d . . . . .
Mo02 Mo 0.13782(7) 0.68050(7) 0.33945(6) 0.0571(5) Uani 1 1 d . . . . .
Mo03 Mo 0.75286(7) 0.34485(7) 0.34735(6) 0.0564(5) Uani 1 1 d D . . . .
Mo04 Mo 0.25637(7) 0.18736(7) 0.53936(6) 0.0595(5) Uani 1 1 d . . . . .
Mo05 Mo 0.37344(7) 0.13099(7) 0.53571(6) 0.0630(5) Uani 1 1 d D . . . .
Mo06 Mo 0.72382(8) 0.45872(7) 0.30071(6) 0.0655(5) Uani 1 1 d . . . . .
O008 O 0.7061(5) 0.2381(5) 0.6234(4) 0.053(3) Uani 1 1 d . . . . .
O009 O 0.3282(5) 0.7098(5) 0.2946(4) 0.058(3) Uani 1 1 d . . . . .
O00A O 0.2310(5) 0.4924(5) 0.6206(4) 0.056(3) Uani 1 1 d . . . . .
O00B O 0.7161(6) 0.2887(5) 0.3992(4) 0.063(3) Uani 1 1 d . . . . .
O00C O 0.7826(6) 0.2822(5) 0.5860(4) 0.057(3) Uani 1 1 d . . . . .
O00D O 0.1419(6) 0.6009(5) 0.3911(4) 0.063(3) Uani 1 1 d . . . . .
O00E O 0.2258(5) 0.6441(5) 0.3304(4) 0.058(3) Uani 1 1 d . . . . .
O00F O 0.1497(5) 0.7728(5) 0.3194(4) 0.064(3) Uani 1 1 d . . . . .
O00G O 0.6686(6) 0.7471(5) 0.3955(4) 0.061(3) Uani 1 1 d . . . . .
O00H O 0.6015(6) 0.2670(6) 0.3489(5) 0.067(3) Uani 1 1 d . . . . .
O00I O 0.3157(5) 0.1163(5) 0.5808(4) 0.064(3) Uani 1 1 d . . . . .
O00J O 0.2058(6) 0.5931(6) 0.5787(4) 0.066(3) Uani 1 1 d . . . . .
O00K O 0.2075(6) 0.2839(5) 0.5236(5) 0.068(3) Uani 1 1 d . . . . .
O00L O 0.3255(6) 0.2157(5) 0.5056(4) 0.068(3) Uani 1 1 d . . . . .
O00M O 0.5666(5) 0.7969(5) 0.3990(4) 0.064(3) Uani 1 1 d . . . . .
O00N O 0.6687(5) 0.4053(5) 0.3350(5) 0.071(3) Uani 1 1 d . . . . .
O00O O 0.1790(6) 0.7142(5) 0.2312(4) 0.068(3) Uani 1 1 d . . . . .
O00P O 0.8141(6) 0.4093(5) 0.3276(5) 0.067(3) Uani 1 1 d . . . . .
O00Q O 0.6510(6) 0.5388(5) 0.2969(5) 0.077(4) Uani 1 1 d . . . . .
O00R O 0.1909(5) 0.1440(5) 0.4939(5) 0.075(4) Uani 1 1 d . . . . .
O00S O 0.1792(6) 0.2844(5) 0.4368(5) 0.068(3) Uani 1 1 d . . . . .
O00T O 0.4200(7) 0.1865(6) 0.4316(5) 0.078(3) Uani 1 1 d . . . . .
O00U O 0.4648(6) 0.1617(6) 0.5172(6) 0.076(4) Uani 1 1 d . . . . .
O00V O 0.3422(6) 0.0740(5) 0.4873(4) 0.070(3) Uani 1 1 d . . . . .
O00W O 0.3166(6) 0.6136(6) 0.2507(5) 0.077(4) Uani 1 1 d . . . . .
O00X O 0.7281(6) 0.2875(5) 0.2988(4) 0.071(3) Uani 1 1 d . . . . .
O00Y O 0.0688(6) 0.6492(6) 0.2886(5) 0.078(4) Uani 1 1 d . . . . .
N00Z N 0.7903(8) 0.5405(6) 0.2844(6) 0.064(4) Uani 1 1 d . . . . .
N010 N 0.8556(13) 0.293(2) 0.394(3) 0.078(7) Uani 0.369(14) 1 d D U P A 1
O011 O 0.5430(6) 0.4868(6) 0.2600(6) 0.102(5) Uani 1 1 d . . . . .
O012 O 0.1308(9) 0.5098(6) 0.3436(6) 0.102(5) Uani 1 1 d . . . . .
N014 N 0.1974(7) 0.1864(8) 0.5935(6) 0.081(4) Uani 1 1 d . . . . .
C015 C 0.7202(9) 0.2544(8) 0.5842(7) 0.053(4) Uani 1 1 d . . . . .
O1 O 0.6930(8) 0.4376(6) 0.2374(5) 0.104(5) Uani 1 1 d . . . . .
C017 C 0.6672(9) 0.2413(8) 0.5322(7) 0.061(5) Uani 1 1 d . . . . .
C018 C 0.2121(7) 0.5288(8) 0.5800(8) 0.053(4) Uani 1 1 d . . . . .
C01B C 0.6491(9) 0.2694(8) 0.3916(8) 0.059(5) Uani 1 1 d . . . . .
C01C C 0.1931(8) 0.4934(7) 0.5286(7) 0.049(4) Uani 1 1 d . . . . .
C01E C 0.1742(7) 0.5294(8) 0.4819(7) 0.054(5) Uani 1 1 d . . . . .
H01E H 0.171171 0.577572 0.482379 0.065 Uiso 1 1 calc R U . . .
C01F C 0.1635(8) 0.4256(8) 0.4337(7) 0.054(4) Uani 1 1 d . . . . .
H01F H 0.153294 0.402530 0.401504 0.065 Uiso 1 1 calc R U . . .
C01G C 0.6821(9) 0.2583(8) 0.4883(7) 0.061(5) Uani 1 1 d . . . . .
H01G H 0.728701 0.277137 0.491847 0.073 Uiso 1 1 calc R U . . .
C01H C 0.5547(8) 0.7007(8) 0.3458(6) 0.056(4) Uani 1 1 d . . . . .
C01I C 0.1978(7) 0.4230(8) 0.5263(7) 0.054(4) Uani 1 1 d . . . . .
H01I H 0.212126 0.397769 0.557764 0.064 Uiso 1 1 calc R U . . .
C01J C 0.1597(8) 0.4960(8) 0.4353(6) 0.049(4) Uani 1 1 d . . . . .
C01K C 0.1826(8) 0.3889(8) 0.4804(7) 0.057(4) Uani 1 1 d . . . . .
C01L C 0.4695(9) 0.1834(9) 0.4758(8) 0.065(5) Uani 1 1 d . . . . .
C01M C 0.1424(9) 0.5372(9) 0.3849(7) 0.060(5) Uani 1 1 d . . . . .
C01N C 0.5452(9) 0.5961(8) 0.2964(7) 0.067(5) Uani 1 1 d . . . . .
C01O C 0.3539(9) 0.6587(8) 0.2784(7) 0.054(4) Uani 1 1 d . . . . .
C01Q C 0.4789(9) 0.7048(8) 0.3283(6) 0.059(4) Uani 1 1 d . . . . .
H01Q H 0.455805 0.742171 0.338687 0.070 Uiso 1 1 calc R U . . .
C01R C 0.5625(9) 0.2256(8) 0.4346(7) 0.064(5) Uani 1 1 d . . . . .
H01R H 0.526760 0.220851 0.401275 0.076 Uiso 1 1 calc R U . . .
C01S C 0.4702(8) 0.6013(9) 0.2804(7) 0.066(5) Uani 1 1 d . . . . .
H01S H 0.441060 0.567464 0.258262 0.079 Uiso 1 1 calc R U . . .
C01T C 0.6336(9) 0.2497(8) 0.4394(7) 0.056(4) Uani 1 1 d . . . . .
N01U N 0.2977(9) 1.0297(7) 0.2356(6) 0.086(5) Uani 1 1 d . . . . .
H01A H 0.309838 1.025557 0.207318 0.104 Uiso 1 1 d R U . . .
H01B H 0.258078 1.054997 0.228818 0.104 Uiso 1 1 d R U . . .
C01W C 0.6008(10) 0.7520(8) 0.3833(7) 0.059(5) Uani 1 1 d . . . . .
C01X C 0.5975(8) 0.2160(8) 0.5277(7) 0.060(4) Uani 1 1 d . . . . .
H01X H 0.585911 0.203822 0.557803 0.072 Uiso 1 1 calc R U . . .
C01Y C 0.1913(9) 0.3136(8) 0.4793(8) 0.062(5) Uani 1 1 d . . . . .
C01Z C 0.4363(8) 0.6556(8) 0.2961(7) 0.057(4) Uani 1 1 d . . . . .
C021 C 0.8754(11) 0.6335(11) 0.2516(8) 0.089(6) Uani 1 1 d . . . . .
N022 N 0.9178(9) 0.6797(9) 0.2379(7) 0.107(6) Uani 1 1 d . . . . .
H02A H 0.897743 0.690832 0.205024 0.129 Uiso 1 1 d R U . . .
H02B H 0.960223 0.658492 0.248275 0.129 Uiso 1 1 d R U . . .
C023 C 0.5452(9) 0.2090(8) 0.4785(8) 0.065(5) Uani 1 1 d . . . . .
C024 C 0.5887(9) 0.6461(8) 0.3303(7) 0.067(5) Uani 1 1 d . . . . .
H024 H 0.640555 0.642437 0.342377 0.080 Uiso 1 1 calc R U . . .
C025 C 0.5826(11) 0.5353(9) 0.2831(8) 0.080(6) Uani 1 1 d . . . . .
C027 C 0.8660(11) 0.5423(9) 0.3059(8) 0.084(6) Uani 1 1 d . . . . .
H027 H 0.889535 0.512067 0.333465 0.101 Uiso 1 1 calc R U . . .
N029 N 0.5173(11) 0.3825(10) 0.3173(8) 0.115(6) Uiso 1 1 d . . . . .
H1 H 0.525393 0.413600 0.295140 0.139 Uiso 1 1 calc R U . . .
H H 0.554493 0.351880 0.324012 0.139 Uiso 1 1 calc R U . . .
C02A C 0.7610(11) 0.5828(11) 0.2479(8) 0.088(6) Uani 1 1 d . . . . .
H02C H 0.709374 0.581384 0.231569 0.106 Uiso 1 1 calc R U . . .
C02B C 0.9064(10) 0.5848(11) 0.2893(8) 0.096(7) Uani 1 1 d . . . . .
H02D H 0.958269 0.582050 0.303652 0.116 Uiso 1 1 calc R U . . .
N02E N 0.0834(13) 0.1692(11) 0.7032(9) 0.135(6) Uani 1 1 d . . . . .
H02E H 0.042348 0.146304 0.688927 0.161 Uiso 1 1 d R U . . .
H02F H 0.109880 0.146274 0.730893 0.161 Uiso 1 1 d R U . . .
C02F C 0.8009(12) 0.6306(11) 0.2312(8) 0.092(6) Uani 1 1 d . . . . .
H02G H 0.775790 0.661983 0.204969 0.110 Uiso 1 1 calc R U . . .
N02G N 0.5669(12) -0.1070(11) 0.6689(12) 0.102(7) Uani 0.733(12) 1 d D U P B 1
H02H H 0.597570 -0.125414 0.654554 0.122 Uiso 0.733(12) 1 d R U P B 1
H02I H 0.592061 -0.095349 0.701328 0.122 Uiso 0.733(12) 1 d R U P B 1
C02H C 0.3137(7) 0.9082(6) 0.2360(5) 0.103(7) Uani 1 1 d G . . . .
H02J H 0.344517 0.913775 0.215414 0.124 Uiso 1 1 calc R U . . .
C028 C 0.2826(7) 0.9648(4) 0.2511(5) 0.069(5) Uani 1 1 d G . . . .
C01V C 0.2374(6) 0.9567(4) 0.2813(5) 0.069(5) Uani 1 1 d G . . . .
H01V H 0.216153 0.995306 0.291590 0.083 Uiso 1 1 calc R U . . .
C01P C 0.2233(6) 0.8921(5) 0.2962(4) 0.062(5) Uani 1 1 d G . . . .
H01P H 0.192486 0.886530 0.316837 0.074 Uiso 1 1 calc R U . . .
N013 N 0.2544(6) 0.8355(4) 0.2811(4) 0.062(4) Uani 1 1 d G . . . .
C026 C 0.2996(7) 0.8436(4) 0.2510(5) 0.087(6) Uani 1 1 d G . . . .
H026 H 0.320849 0.804996 0.240661 0.104 Uiso 1 1 calc R U . . .
C02J C 0.9188(16) 0.3279(19) 0.413(2) 0.084(7) Uani 0.369(14) 1 d D U P A 1
H02K H 0.918660 0.374880 0.405182 0.101 Uiso 0.369(14) 1 calc R U P A 1
C02K C 0.1643(12) 0.1278(11) 0.5991(9) 0.105(6) Uani 1 1 d . . . . .
H02L H 0.168088 0.089980 0.578548 0.127 Uiso 1 1 calc R U . . .
N02L N 0.2717(13) 0.2006(12) 0.3999(9) 0.142(8) Uiso 1 1 d . . . . .
H2 H 0.250844 0.215787 0.423337 0.171 Uiso 1 1 calc R U . . .
HA H 0.319852 0.192276 0.417225 0.171 Uiso 1 1 calc R U . . .
C02M C 0.8569(17) 0.2329(18) 0.4164(19) 0.086(7) Uani 0.369(14) 1 d D U P A 1
H02M H 0.812037 0.208789 0.408890 0.103 Uiso 0.369(14) 1 calc R U P A 1
C02N C 0.1180(12) 0.1733(13) 0.6672(10) 0.109(5) Uani 1 1 d . . . . .
C02P C 0.1246(15) 0.1197(14) 0.6339(11) 0.130(8) Uani 1 1 d . . . . .
H02P H 0.101637 0.077333 0.635103 0.155 Uiso 1 1 calc R U . . .
C02Q C 0.1509(13) 0.2334(13) 0.6597(10) 0.122(7) Uani 1 1 d . . . . .
H02Q H 0.147441 0.272580 0.679149 0.146 Uiso 1 1 calc R U . . .
C02S C 0.1892(13) 0.2375(12) 0.6239(10) 0.115(7) Uani 1 1 d . . . . .
H02S H 0.211163 0.279811 0.620969 0.138 Uiso 1 1 calc R U . . .
C02W C 0.9831(18) 0.2997(18) 0.4436(19) 0.092(7) Uani 0.369(14) 1 d D U P A 1
H02W H 1.027763 0.324127 0.450901 0.110 Uiso 0.369(14) 1 calc R U P A 1
N02Z N 1.0459(18) 0.208(2) 0.4963(19) 0.115(14) Uani 0.369(14) 1 d D U P A 1
H02N H 1.034130 0.178877 0.516659 0.139 Uiso 0.369(14) 1 d R U P A 1
H02O H 1.069086 0.186944 0.477939 0.139 Uiso 0.369(14) 1 d R U P A 1
C1 C 0.5277(18) 0.4203(17) 0.3685(13) 0.181(13) Uiso 1 1 d . . . . .
H1A H 0.576569 0.440747 0.380756 0.272 Uiso 1 1 calc R U . . .
H1D H 0.490551 0.456004 0.362861 0.272 Uiso 1 1 calc R U . . .
H1E H 0.522514 0.388214 0.394573 0.272 Uiso 1 1 calc R U . . .
C033 C 0.9187(17) 0.2034(18) 0.4497(16) 0.088(7) Uani 0.369(14) 1 d D U P A 1
H033 H 0.916309 0.159347 0.463238 0.105 Uiso 0.369(14) 1 calc R U P A 1
C034 C 0.4994(10) -0.0070(9) 0.6665(5) 0.098(5) Uani 0.733(12) 1 d DG U P B 1
H034 H 0.501953 -0.015768 0.701269 0.117 Uiso 0.733(12) 1 calc R U P B 1
C02D C 0.5375(9) -0.0480(7) 0.6426(7) 0.092(5) Uani 0.733(12) 1 d DG U P B 1
C02V C 0.5337(9) -0.0353(7) 0.5917(7) 0.096(5) Uani 0.733(12) 1 d DG U P B 1
H02V H 0.559729 -0.063295 0.575390 0.115 Uiso 0.733(12) 1 calc R U P B 1
C02Y C 0.4918(9) 0.0186(8) 0.5646(5) 0.090(5) Uani 0.733(12) 1 d DG U P B 1
H02Y H 0.489191 0.027304 0.529816 0.108 Uiso 0.733(12) 1 calc R U P B 1
N01D N 0.4537(8) 0.0596(6) 0.5885(6) 0.082(4) Uani 0.733(12) 1 d DG U P B 1
C030 C 0.4575(8) 0.0468(8) 0.6394(6) 0.091(5) Uani 0.733(12) 1 d DG U P B 1
H030 H 0.431414 0.074833 0.655694 0.109 Uiso 0.733(12) 1 calc R U P B 1
C037 C 0.266(2) 0.2502(19) 0.3631(15) 0.208(16) Uiso 1 1 d . . . . .
H03D H 0.290406 0.291634 0.380043 0.311 Uiso 1 1 calc R U . . .
H03E H 0.289141 0.234306 0.338167 0.311 Uiso 1 1 calc R U . . .
H03F H 0.214114 0.259867 0.344813 0.311 Uiso 1 1 calc R U . . .
C03A C 0.2343(19) 0.1346(18) 0.3755(14) 0.194(14) Uiso 1 1 d . . . . .
H03G H 0.239440 0.100637 0.402678 0.291 Uiso 1 1 calc R U . . .
H03H H 0.182223 0.143280 0.357356 0.291 Uiso 1 1 calc R U . . .
H03I H 0.257250 0.117719 0.350711 0.291 Uiso 1 1 calc R U . . .
C03D C 0.450(2) 0.3455(18) 0.2876(14) 0.203(15) Uiso 1 1 d . . . . .
H03A H 0.456577 0.325686 0.256491 0.305 Uiso 1 1 calc R U . . .
H03B H 0.440596 0.309318 0.309239 0.305 Uiso 1 1 calc R U . . .
H03C H 0.408633 0.377109 0.277527 0.305 Uiso 1 1 calc R U . . .
C16 C 0.9824(17) 0.2370(17) 0.4631(13) 0.091(6) Uani 0.369(14) 1 d D U P A 1
N0 N 0.8583(9) 0.2925(13) 0.3866(17) 0.074(6) Uani 0.631(14) 1 d D U P A 2
C8 C 0.9223(12) 0.3212(12) 0.3880(13) 0.079(6) Uani 0.631(14) 1 d D U P A 2
H8 H 0.921736 0.367596 0.378217 0.095 Uiso 0.631(14) 1 calc R U P A 2
C10 C 0.8619(12) 0.2252(12) 0.3936(13) 0.082(6) Uani 0.631(14) 1 d D U P A 2
H10 H 0.817703 0.201420 0.390087 0.099 Uiso 0.631(14) 1 calc R U P A 2
C02X C 0.9876(13) 0.2878(12) 0.4027(14) 0.079(6) Uani 0.631(14) 1 d D U P A 2
H02X H 1.031957 0.312017 0.407938 0.095 Uiso 0.631(14) 1 calc R U P A 2
N02{ N 1.0524(12) 0.1833(13) 0.4202(15) 0.130(11) Uani 0.631(14) 1 d D U P A 2
H02R H 1.045361 0.140966 0.428552 0.156 Uiso 0.631(14) 1 d R U P A 2
H02T H 1.065881 0.182641 0.392184 0.156 Uiso 0.631(14) 1 d R U P A 2
C0 C 0.9253(13) 0.1886(13) 0.4057(15) 0.089(6) Uani 0.631(14) 1 d D U P A 2
H0 H 0.924656 0.141013 0.411171 0.107 Uiso 0.631(14) 1 calc R U P A 2
C16A C 0.9887(13) 0.2201(13) 0.4098(14) 0.089(6) Uani 0.631(14) 1 d D U P A 2
C11 C 0.024(3) 0.685(3) 0.396(2) 0.115(12) Uiso 0.251(12) 1 d G U P C 1
H11 H -0.010838 0.668715 0.364519 0.138 Uiso 0.251(12) 1 calc R U P C 1
O3 O 0.066(4) 0.730(3) 0.392(2) 0.117(11) Uiso 0.251(12) 1 d G U P C 1
N4 N 0.023(3) 0.655(3) 0.441(2) 0.167(18) Uiso 0.251(12) 1 d DG U P C 1
C12 C -0.029(5) 0.602(4) 0.441(4) 0.20(4) Uiso 0.251(12) 1 d DG U P C 1
H12A H -0.021031 0.587531 0.477034 0.303 Uiso 0.251(12) 1 calc R U P C 1
H12B H -0.078992 0.619150 0.425971 0.303 Uiso 0.251(12) 1 calc R U P C 1
H12C H -0.021683 0.563150 0.420924 0.303 Uiso 0.251(12) 1 calc R U P C 1
C17 C 0.074(6) 0.677(5) 0.490(2) 0.19(3) Uiso 0.251(12) 1 d DG U P C 1
H17A H 0.065572 0.650479 0.518462 0.288 Uiso 0.251(12) 1 calc R U P C 1
H17B H 0.124291 0.669279 0.490708 0.288 Uiso 0.251(12) 1 calc R U P C 1
H17C H 0.066900 0.725219 0.495715 0.288 Uiso 0.251(12) 1 calc R U P C 1
C18 C 0.0706(11) 0.7735(9) 0.3961(8) 0.130(9) Uiso 0.749(12) 1 d G U P C 2
H18 H 0.095670 0.809494 0.385879 0.156 Uiso 0.749(12) 1 calc R U P C 2
O2 O 0.0650(12) 0.7198(10) 0.3726(7) 0.100(6) Uiso 0.749(12) 1 d G U P C 2
N1 N 0.0440(12) 0.7863(11) 0.4358(8) 0.178(11) Uiso 0.749(12) 1 d DG U P C 2
C19 C 0.053(2) 0.8519(14) 0.4614(14) 0.29(3) Uiso 0.749(12) 1 d DG U P C 2
H19A H 0.030631 0.851012 0.488635 0.441 Uiso 0.749(12) 1 calc R U P C 2
H19B H 0.105729 0.861841 0.476855 0.441 Uiso 0.749(12) 1 calc R U P C 2
H19C H 0.030108 0.887154 0.435971 0.441 Uiso 0.749(12) 1 calc R U P C 2
C1A C 0.005(2) 0.7338(17) 0.4537(12) 0.191(15) Uiso 0.749(12) 1 d DG U P C 2
H1AA H -0.010084 0.751636 0.482159 0.286 Uiso 0.749(12) 1 calc R U P C 2
H1AB H -0.038397 0.719871 0.425029 0.286 Uiso 0.749(12) 1 calc R U P C 2
H1AC H 0.037217 0.694539 0.465912 0.286 Uiso 0.749(12) 1 calc R U P C 2
C21 C 0.5275(18) 0.0712(14) 0.6079(17) 0.091(6) Uani 0.267(12) 1 d DG U P B 2
H21 H 0.545224 0.116138 0.607414 0.109 Uiso 0.267(12) 1 calc R U P B 2
N01E N 0.4550(17) 0.0558(14) 0.5803(15) 0.087(6) Uani 0.267(12) 1 d DG U P B 2
C02Z C 0.4290(16) -0.0099(16) 0.5810(17) 0.094(6) Uani 0.267(12) 1 d DG U P B 2
H02Z H 0.379481 -0.020449 0.562137 0.113 Uiso 0.267(12) 1 calc R U P B 2
C1C C 0.476(2) -0.0602(14) 0.6093(18) 0.098(6) Uani 0.267(12) 1 d DG U P B 2
H1C H 0.457852 -0.105126 0.609830 0.118 Uiso 0.267(12) 1 calc R U P B 2
C02E C 0.5481(19) -0.0448(16) 0.6370(15) 0.095(6) Uani 0.267(12) 1 d DG U P B 2
C1B C 0.5740(15) 0.0209(18) 0.6362(16) 0.098(6) Uani 0.267(12) 1 d DG U P B 2
H1B H 0.623598 0.031459 0.655108 0.117 Uiso 0.267(12) 1 calc R U P B 2
N02H N 0.599(3) -0.092(2) 0.665(2) 0.101(12) Uani 0.267(12) 1 d D U P B 2
H02U H 0.584233 -0.109676 0.689915 0.121 Uiso 0.267(12) 1 d R U P B 2
H02 H 0.603136 -0.124265 0.644123 0.121 Uiso 0.267(12) 1 d R U P B 2
Cl2 Cl 0.6716(7) 0.0980(7) 0.3937(6) 0.145(6) Uiso 0.553(13) 1 d DG U P D 2
Cl3 Cl 0.8120(7) 0.0429(8) 0.3945(7) 0.177(7) Uiso 0.553(13) 1 d DG U P D 2
C4 C 0.7161(8) 0.0317(14) 0.3712(15) 0.141(15) Uiso 0.553(13) 1 d DG U P D 2
H4A H 0.703441 -0.012569 0.383253 0.169 Uiso 0.553(13) 1 calc R U P D 2
H4B H 0.698690 0.031449 0.332839 0.169 Uiso 0.553(13) 1 calc R U P D 2
Cl5 Cl 0.9721(16) -0.0218(14) 0.5360(10) 0.303(13) Uiso 0.605(15) 1 d DG U P E 1
Cl6 Cl 0.969(2) -0.0231(17) 0.6421(9) 0.353(15) Uiso 0.605(15) 1 d DG U P E 1
C2 C 1.0245(15) -0.013(4) 0.6026(11) 0.29(3) Uiso 0.605(15) 1 d DG U P E 1
H2C H 1.063943 -0.047453 0.612155 0.347 Uiso 0.605(15) 1 calc R U P E 1
H2D H 1.047627 0.032528 0.608678 0.347 Uiso 0.605(15) 1 calc R U P E 1
Cl7 Cl 0.8896(16) 0.0137(14) 0.6343(10) 0.195(11) Uiso 0.395(15) 1 d DG U P E 2
Cl8 Cl 0.831(4) 0.032(4) 0.5222(11) 0.50(3) Uiso 0.395(15) 1 d DG U P E 2
C5 C 0.904(5) -0.002(7) 0.5743(15) 0.35(2) Uiso 0.395(15) 1 d DG U P E 2
H5A H 0.950751 0.019758 0.574761 0.423 Uiso 0.395(15) 1 calc R U P E 2
H5B H 0.908087 -0.051103 0.569346 0.423 Uiso 0.395(15) 1 calc R U P E 2
Cl11 Cl -0.159(2) 0.377(2) 0.2026(16) 0.61(3) Uiso 0.88(4) 1 d DG U P . .
Cl12 Cl -0.018(2) 0.402(2) 0.2820(15) 0.61(3) Uiso 0.88(4) 1 d DG U P . .
C6 C -0.090(4) 0.344(3) 0.258(3) 0.61(3) Uiso 0.88(4) 1 d DG U P . .
H6A H -0.111703 0.332833 0.285008 0.735 Uiso 0.88(4) 1 calc R U P . .
H6B H -0.070851 0.301002 0.247849 0.735 Uiso 0.88(4) 1 calc R U P . .
Cl13 Cl 0.7622(16) 0.0761(15) 0.5665(11) 0.234(13) Uiso 0.447(13) 1 d DG U P D 1
Cl14 Cl 0.777(3) 0.071(3) 0.4636(13) 0.45(3) Uiso 0.447(13) 1 d DG U P D 1
C7 C 0.717(3) 0.089(5) 0.4990(12) 0.28(3) Uiso 0.447(13) 1 d DG U P D 1
H7A H 0.673880 0.059001 0.486936 0.339 Uiso 0.447(13) 1 calc R U P D 1
H7B H 0.700485 0.136569 0.492802 0.339 Uiso 0.447(13) 1 calc R U P D 1
Cl15 Cl -0.0214(8) 0.5028(9) 0.4435(5) 0.078(5) Uiso 0.375(6) 1 d DG U P C -2
Cl16 Cl 0.0248(7) 0.4686(8) 0.5535(5) 0.070(5) Uiso 0.375(6) 1 d DG U P C -2
C13 C 0.002(3) 0.4361(5) 0.4899(6) 0.112(19) Uiso 0.375(6) 1 d DG U P C -2
H13A H -0.039305 0.404141 0.483242 0.134 Uiso 0.749(12) 1 calc R U P C -2
H13B H 0.044689 0.410660 0.486389 0.134 Uiso 0.749(12) 1 calc R U P C -2
C3 C 0.3334(17) 0.4712(15) 0.3869(12) 0.077(10) Uiso 0.59(2) 1 d D U P F 1
H3A H 0.312037 0.451659 0.352179 0.115 Uiso 0.59(2) 1 calc R U P F 1
H3B H 0.368879 0.439229 0.409101 0.115 Uiso 0.59(2) 1 calc R U P F 1
H3C H 0.294468 0.479861 0.401850 0.115 Uiso 0.59(2) 1 calc R U P F 1
N2 N 0.370(3) 0.534(2) 0.3835(19) 0.194(15) Uiso 0.59(2) 1 d D U P F 1
H2A H 0.334388 0.559110 0.360387 0.232 Uiso 0.59(2) 1 calc R U P F 1
H2B H 0.401784 0.522309 0.366955 0.232 Uiso 0.59(2) 1 calc R U P F 1
C14 C 0.409(3) 0.582(3) 0.423(2) 0.186(18) Uiso 0.59(2) 1 d D U P F 1
H14A H 0.426926 0.619629 0.406518 0.278 Uiso 0.59(2) 1 calc R U P F 1
H14B H 0.376720 0.600077 0.440834 0.278 Uiso 0.59(2) 1 calc R U P F 1
H14C H 0.451131 0.559445 0.448084 0.278 Uiso 0.59(2) 1 calc R U P F 1
C14A C 0.371(4) 0.571(3) 0.482(2) 0.14(2) Uiso 0.41(2) 1 d D U P F 2
H14D H 0.342572 0.545263 0.499892 0.214 Uiso 0.41(2) 1 calc R U P F 2
H14E H 0.419895 0.550292 0.490466 0.214 Uiso 0.41(2) 1 calc R U P F 2
H14F H 0.375756 0.617994 0.493692 0.214 Uiso 0.41(2) 1 calc R U P F 2
N2A N 0.334(3) 0.568(3) 0.426(2) 0.180(17) Uiso 0.41(2) 1 d D U P F 2
H2AA H 0.328369 0.522853 0.418245 0.217 Uiso 0.41(2) 1 calc R U P F 2
H2AB H 0.288244 0.584399 0.421177 0.217 Uiso 0.41(2) 1 calc R U P F 2
C3A C 0.358(5) 0.598(5) 0.387(3) 0.19(2) Uiso 0.41(2) 1 d D U P F 2
H3AA H 0.322869 0.588622 0.352855 0.284 Uiso 0.41(2) 1 calc R U P F 2
H3AB H 0.362059 0.647753 0.392478 0.284 Uiso 0.41(2) 1 calc R U P F 2
H3AC H 0.406198 0.580051 0.389252 0.284 Uiso 0.41(2) 1 calc R U P F 2

loop_
_atom_site_aniso_label
_atom_site_aniso_U_11
_atom_site_aniso_U_22
_atom_site_aniso_U_33
_atom_site_aniso_U_23
_atom_site_aniso_U_13
_atom_site_aniso_U_12
Mo01 0.0395(8) 0.0364(8) 0.0701(11) 0.0025(7) 0.0022(7) -0.0031(6)
Mo02 0.0388(8) 0.0427(8) 0.0806(11) 0.0083(7) 0.0069(7) -0.0011(6)
Mo03 0.0433(8) 0.0454(8) 0.0756(11) -0.0039(7) 0.0126(7) 0.0032(6)
Mo04 0.0417(8) 0.0379(8) 0.0859(12) 0.0018(7) 0.0033(8) -0.0056(6)
Mo05 0.0392(8) 0.0493(9) 0.0906(12) -0.0031(8) 0.0078(8) -0.0111(7)
Mo06 0.0543(9) 0.0476(9) 0.0816(12) 0.0008(8) 0.0043(8) 0.0102(7)
O008 0.046(6) 0.054(6) 0.050(7) -0.005(5) 0.003(6) -0.015(5)
O009 0.046(6) 0.045(6) 0.069(8) -0.011(6) 0.001(5) -0.016(5)
O00A 0.047(6) 0.038(6) 0.071(8) 0.000(6) 0.003(6) 0.000(5)
O00B 0.077(9) 0.046(6) 0.061(8) -0.004(5) 0.014(6) -0.009(6)
O00C 0.052(7) 0.047(6) 0.071(8) -0.001(5) 0.016(6) -0.013(5)
O00D 0.059(7) 0.040(7) 0.082(8) 0.002(6) 0.013(6) -0.010(5)
O00E 0.045(6) 0.049(6) 0.070(7) -0.003(5) 0.006(5) -0.018(5)
O00F 0.047(6) 0.039(6) 0.098(9) 0.004(6) 0.015(6) 0.008(5)
O00G 0.047(8) 0.037(6) 0.087(9) -0.003(5) 0.009(6) -0.003(5)
O00H 0.046(7) 0.080(8) 0.070(9) -0.037(6) 0.013(7) -0.018(6)
O00I 0.040(6) 0.053(6) 0.092(9) 0.002(6) 0.012(6) 0.000(5)
O00J 0.056(7) 0.049(8) 0.087(9) 0.000(6) 0.016(6) 0.002(5)
O00K 0.066(8) 0.038(6) 0.084(9) 0.005(6) 0.005(7) 0.002(5)
O00L 0.062(7) 0.046(6) 0.083(8) -0.004(6) 0.006(6) 0.001(5)
O00M 0.032(6) 0.057(7) 0.091(9) -0.002(6) 0.006(6) -0.015(5)
O00N 0.052(7) 0.035(6) 0.104(9) -0.010(6) -0.006(6) -0.002(5)
O00O 0.055(7) 0.053(6) 0.072(8) 0.004(6) -0.010(6) -0.010(5)
O00P 0.056(7) 0.053(7) 0.094(9) 0.007(6) 0.026(6) 0.007(5)
O00Q 0.043(7) 0.054(7) 0.111(10) -0.014(6) -0.008(7) 0.007(6)
O00R 0.041(6) 0.053(7) 0.100(9) -0.007(6) -0.019(6) -0.004(5)
O00S 0.060(7) 0.038(6) 0.098(10) -0.002(7) 0.014(7) 0.001(5)
O00T 0.062(8) 0.097(9) 0.072(9) -0.022(7) 0.020(7) -0.013(7)
O00U 0.057(8) 0.092(9) 0.080(10) -0.013(8) 0.024(7) -0.020(6)
O00V 0.052(7) 0.059(7) 0.092(9) -0.010(6) 0.016(6) -0.008(5)
O00W 0.055(7) 0.079(8) 0.093(9) -0.041(7) 0.019(7) -0.012(7)
O00X 0.086(8) 0.046(6) 0.072(8) -0.004(6) 0.014(7) 0.003(6)
O00Y 0.048(7) 0.072(8) 0.098(9) 0.017(7) 0.001(6) -0.029(6)
N00Z 0.057(10) 0.047(8) 0.074(10) 0.017(8) 0.004(8) 0.003(7)
N010 0.046(8) 0.055(8) 0.127(14) 0.016(9) 0.019(9) 0.004(7)
O011 0.045(7) 0.067(8) 0.152(13) -0.029(9) -0.025(8) 0.006(6)
O012 0.184(16) 0.047(8) 0.085(11) 0.002(8) 0.059(10) -0.013(8)
N014 0.051(8) 0.073(7) 0.101(9) 0.008(7) 0.001(7) 0.025(6)
C015 0.045(11) 0.057(10) 0.050(12) 0.004(9) 0.007(9) 0.008(8)
O1 0.131(12) 0.062(8) 0.083(10) -0.006(7) -0.014(8) 0.020(8)
C017 0.064(12) 0.053(10) 0.056(13) -0.008(9) 0.006(10) -0.004(9)
C018 0.021(8) 0.045(11) 0.092(15) 0.000(11) 0.018(9) 0.003(7)
C01B 0.040(11) 0.043(10) 0.088(16) -0.022(9) 0.015(11) -0.014(8)
C01C 0.045(9) 0.030(9) 0.067(12) 0.011(9) 0.012(8) 0.000(7)
C01E 0.025(8) 0.037(9) 0.104(15) -0.008(11) 0.027(9) 0.002(7)
C01F 0.050(10) 0.046(11) 0.062(12) -0.003(9) 0.013(8) -0.008(8)
C01G 0.045(10) 0.064(11) 0.065(14) -0.010(9) 0.008(10) -0.011(8)
C01H 0.033(10) 0.047(10) 0.070(12) 0.001(8) -0.009(8) -0.002(8)
C01I 0.023(8) 0.049(11) 0.078(13) 0.007(9) 0.002(8) -0.002(7)
C01J 0.038(9) 0.050(11) 0.063(12) -0.008(9) 0.021(8) 0.000(7)
C01K 0.050(10) 0.045(11) 0.062(12) -0.005(10) 0.001(9) -0.015(8)
C01L 0.057(12) 0.067(12) 0.054(13) -0.034(10) -0.006(11) 0.000(9)
C01M 0.076(12) 0.043(12) 0.063(13) -0.011(10) 0.024(10) -0.020(9)
C01N 0.047(11) 0.050(10) 0.080(13) -0.022(9) -0.010(9) 0.006(8)
C01O 0.052(11) 0.039(10) 0.065(12) 0.006(9) 0.011(9) -0.010(9)
C01Q 0.068(13) 0.043(9) 0.054(11) 0.012(8) 0.006(9) 0.008(9)
C01R 0.064(13) 0.056(11) 0.059(12) -0.015(9) 0.004(10) -0.002(9)
C01S 0.035(10) 0.067(12) 0.075(12) -0.018(9) -0.010(9) -0.019(9)
C01T 0.048(11) 0.050(10) 0.070(14) -0.024(9) 0.018(10) -0.005(8)
N01U 0.116(13) 0.047(9) 0.107(13) 0.006(8) 0.050(11) -0.005(8)
C01W 0.049(12) 0.046(10) 0.084(14) 0.006(9) 0.024(10) 0.010(9)
C01X 0.049(11) 0.063(11) 0.069(13) -0.014(9) 0.020(10) -0.026(9)
C01Y 0.065(12) 0.042(11) 0.069(14) -0.016(11) 0.010(10) -0.003(8)
C01Z 0.039(10) 0.042(9) 0.080(13) -0.006(9) 0.007(9) 0.001(8)
C021 0.069(15) 0.101(16) 0.083(15) 0.038(13) 0.007(12) 0.012(12)
N022 0.082(12) 0.121(15) 0.108(15) 0.065(12) 0.015(11) 0.003(11)
C023 0.048(11) 0.059(11) 0.089(16) -0.020(10) 0.024(11) -0.022(8)
C024 0.047(10) 0.055(11) 0.087(14) 0.011(10) 0.007(10) 0.007(9)
C025 0.068(14) 0.050(11) 0.090(15) -0.018(10) -0.016(11) 0.008(11)
C027 0.076(15) 0.068(13) 0.099(16) 0.031(11) 0.014(13) 0.015(11)
C02A 0.067(13) 0.082(15) 0.096(16) 0.014(13) 0.002(12) 0.007(12)
C02B 0.056(12) 0.103(16) 0.108(17) 0.063(14) -0.003(11) -0.005(12)
N02E 0.119(14) 0.146(13) 0.138(12) -0.008(10) 0.041(11) 0.001(11)
C02F 0.080(16) 0.093(16) 0.082(15) 0.018(12) -0.002(13) 0.027(13)
N02G 0.066(13) 0.081(10) 0.137(14) -0.008(9) 0.005(11) 0.019(9)
C02H 0.17(2) 0.045(12) 0.111(18) -0.011(11) 0.064(16) -0.016(13)
C028 0.081(13) 0.041(11) 0.074(13) 0.010(9) 0.010(11) -0.003(9)
C01V 0.079(13) 0.040(11) 0.097(15) 0.013(9) 0.043(11) 0.014(9)
C01P 0.056(10) 0.041(10) 0.096(14) 0.008(9) 0.036(10) 0.005(8)
N013 0.078(10) 0.045(9) 0.060(9) 0.007(7) 0.018(8) -0.015(7)
C026 0.132(18) 0.037(11) 0.100(16) -0.013(10) 0.050(15) -0.019(11)
C02J 0.050(8) 0.058(8) 0.136(15) 0.014(10) 0.018(9) 0.002(7)
C02K 0.107(13) 0.087(8) 0.115(12) -0.004(8) 0.025(10) -0.001(7)
C02M 0.053(8) 0.058(8) 0.135(15) 0.020(9) 0.016(9) 0.002(7)
C02N 0.079(12) 0.118(9) 0.113(11) -0.002(8) 0.009(9) 0.009(8)
C02P 0.138(17) 0.116(9) 0.141(14) -0.009(8) 0.055(14) -0.012(9)
C02Q 0.106(15) 0.115(9) 0.148(13) -0.014(8) 0.046(12) 0.007(8)
C02S 0.108(15) 0.090(8) 0.150(13) -0.017(8) 0.048(12) 0.004(8)
C02W 0.053(8) 0.063(9) 0.146(14) 0.017(10) 0.014(9) 0.002(7)
N02Z 0.060(12) 0.086(18) 0.18(3) 0.033(18) 0.008(14) 0.007(11)
C033 0.055(8) 0.060(9) 0.136(15) 0.019(10) 0.015(9) 0.006(7)
C034 0.077(9) 0.081(9) 0.120(10) -0.014(7) 0.012(8) 0.023(7)
C02D 0.068(9) 0.075(8) 0.120(10) -0.016(7) 0.010(8) 0.022(7)
C02V 0.075(9) 0.074(8) 0.124(10) -0.013(7) 0.015(8) 0.025(7)
C02Y 0.070(9) 0.075(9) 0.120(10) -0.010(7) 0.026(8) 0.024(7)
N01D 0.057(8) 0.067(8) 0.117(9) -0.014(7) 0.020(7) 0.017(6)
C030 0.068(9) 0.081(9) 0.116(10) -0.013(8) 0.019(8) 0.021(7)
C16 0.055(8) 0.061(9) 0.144(14) 0.017(10) 0.016(9) 0.004(7)
N0 0.039(6) 0.054(7) 0.123(13) 0.020(8) 0.021(7) 0.002(5)
C8 0.045(6) 0.059(8) 0.130(14) 0.014(9) 0.025(8) -0.001(6)
C10 0.047(7) 0.056(7) 0.134(14) 0.021(8) 0.017(8) 0.002(6)
C02X 0.044(7) 0.055(7) 0.134(14) 0.006(9) 0.023(8) -0.001(6)
N02{ 0.045(9) 0.064(12) 0.25(3) -0.008(14) 0.013(11) 0.003(8)
C0 0.049(7) 0.056(8) 0.147(14) 0.016(9) 0.012(8) 0.002(6)
C16A 0.045(7) 0.056(8) 0.153(14) 0.009(9) 0.015(8) 0.001(6)
C21 0.066(9) 0.077(9) 0.119(12) -0.015(9) 0.017(9) 0.022(8)
N01E 0.064(9) 0.074(9) 0.115(12) -0.015(9) 0.019(9) 0.023(7)
C02Z 0.069(9) 0.076(9) 0.122(12) -0.011(9) 0.012(9) 0.020(8)
C1C 0.074(9) 0.078(9) 0.126(12) -0.013(9) 0.008(9) 0.023(8)
C02E 0.071(9) 0.077(9) 0.121(12) -0.017(9) 0.010(9) 0.025(7)
C1B 0.074(10) 0.080(9) 0.124(12) -0.015(9) 0.010(10) 0.023(8)
N02H 0.071(15) 0.079(14) 0.13(2) -0.015(13) 0.005(16) 0.026(12)

loop_
_atom_type_symbol
_atom_type_description
_atom_type_scat_dispersion_real
_atom_type_scat_dispersion_imag
_atom_type_scat_source
C C 0.0033 0.0016 'International Tables Vol C Tables 4.2.6.8 and 6.1.1.4'
H H 0.0000 0.0000 'International Tables Vol C Tables 4.2.6.8 and 6.1.1.4'
Cl Cl 0.1484 0.1585 'International Tables Vol C Tables 4.2.6.8 and 6.1.1.4'
Mo Mo -1.6832 0.6857 'International Tables Vol C Tables 4.2.6.8 and 6.1.1.4'
N N 0.0061 0.0033 'International Tables Vol C Tables 4.2.6.8 and 6.1.1.4'
O O 0.0106 0.0060 'International Tables Vol C Tables 4.2.6.8 and 6.1.1.4'

loop_
_geom_angle_atom_site_label_1
_geom_angle_atom_site_label_2
_geom_angle_atom_site_label_3
_geom_angle
_geom_angle_site_symmetry_1
_geom_angle_site_symmetry_3
_geom_angle_publ_flag
O008 Mo01 Mo02 84.9(3) 3_666 . ?
O009 Mo01 Mo02 135.0(3) . . ?
O009 Mo01 O008 77.4(4) . 3_666 ?
O009 Mo01 N013 82.3(4) . . ?
O00E Mo01 Mo02 48.6(3) . . ?
O00E Mo01 O008 80.7(4) . 3_666 ?
O00E Mo01 O009 87.5(4) . . ?
O00E Mo01 N013 158.8(4) . . ?
O00F Mo01 Mo02 48.7(3) . . ?
O00F Mo01 O008 79.7(4) . 3_666 ?
O00F Mo01 O009 156.1(4) . . ?
O00F Mo01 O00E 95.8(4) . . ?
O00F Mo01 N013 86.4(4) . . ?
O00O Mo01 Mo02 102.9(4) . . ?
O00O Mo01 O008 172.2(5) . 3_666 ?
O00O Mo01 O009 97.0(5) . . ?
O00O Mo01 O00E 104.9(4) . . ?
O00O Mo01 O00F 104.9(5) . . ?
O00O Mo01 N013 94.9(4) . . ?
N013 Mo01 Mo02 134.4(3) . . ?
N013 Mo01 O008 79.0(4) . 3_666 ?
O00C Mo02 Mo01 87.0(3) 3_666 . ?
O00C Mo02 O3 72.3(17) 3_666 . ?
O00D Mo02 Mo01 136.6(3) . . ?
O00D Mo02 O00C 76.7(4) . 3_666 ?
O00D Mo02 O3 78.9(14) . . ?
O00E Mo02 Mo01 49.6(3) . . ?
O00E Mo02 O00C 82.4(4) . 3_666 ?
O00E Mo02 O00D 88.2(4) . . ?
O00E Mo02 O3 153.6(17) . . ?
O00E Mo02 O2 162.3(7) . . ?
O00F Mo02 Mo01 48.8(3) . . ?
O00F Mo02 O00C 80.7(4) . 3_666 ?
O00F Mo02 O00D 156.0(5) . . ?
O00F Mo02 O00E 96.9(4) . . ?
O00F Mo02 O3 86.5(14) . . ?
O00F Mo02 O2 86.1(6) . . ?
O00Y Mo02 Mo01 102.1(4) . . ?
O00Y Mo02 O00C 170.9(5) . 3_666 ?
O00Y Mo02 O00D 97.2(5) . . ?
O00Y Mo02 O00E 104.4(5) . . ?
O00Y Mo02 O00F 104.2(5) . . ?
O00Y Mo02 O3 100.1(18) . . ?
O00Y Mo02 O2 91.6(7) . . ?
O3 Mo02 Mo01 133.8(14) . . ?
O2 Mo02 Mo01 134.8(5) . . ?
O2 Mo02 O00D 82.3(6) . . ?
O00B Mo03 Mo06 137.2(3) . . ?
O00B Mo03 O00J 77.4(4) . 3_666 ?
O00B Mo03 N010 79.1(15) . . ?
O00B Mo03 N0 83.7(10) . . ?
O00J Mo03 Mo06 85.8(3) 3_666 . ?
O00N Mo03 Mo06 49.0(3) . . ?
O00N Mo03 O00B 89.4(5) . . ?
O00N Mo03 O00J 81.7(4) . 3_666 ?
O00N Mo03 N010 156(2) . . ?
O00N Mo03 N0 161.2(13) . . ?
O00P Mo03 Mo06 48.4(3) . . ?
O00P Mo03 O00B 155.7(5) . . ?
O00P Mo03 O00J 79.9(4) . 3_666 ?
O00P Mo03 O00N 95.9(4) . . ?
O00P Mo03 N010 86.8(11) . . ?
O00P Mo03 N0 83.7(7) . . ?
O00X Mo03 Mo06 103.7(4) . . ?
O00X Mo03 O00B 96.0(5) . . ?
O00X Mo03 O00J 170.4(5) . 3_666 ?
O00X Mo03 O00N 105.5(5) . . ?
O00X Mo03 O00P 105.3(5) . . ?
O00X Mo03 N010 96.5(19) . . ?
O00X Mo03 N0 92.7(12) . . ?
N010 Mo03 Mo06 134.1(9) . . ?
N010 Mo03 O00J 76(2) . 3_666 ?
N0 Mo03 Mo06 131.8(6) . . ?
O00G Mo04 Mo05 86.0(3) 3_666 . ?
O00I Mo04 Mo05 48.7(3) . . ?
O00I Mo04 O00G 81.3(4) . 3_666 ?
O00I Mo04 O00K 156.7(5) . . ?
O00I Mo04 O00L 96.7(4) . . ?
O00I Mo04 N014 86.5(5) . . ?
O00K Mo04 Mo05 136.9(3) . . ?
O00K Mo04 O00G 77.1(4) . 3_666 ?
O00K Mo04 N014 81.0(5) . . ?
O00L Mo04 Mo05 49.3(3) . . ?
O00L Mo04 O00G 81.2(4) . 3_666 ?
O00L Mo04 O00K 88.7(5) . . ?
O00L Mo04 N014 159.6(5) . . ?
O00R Mo04 Mo05 102.3(4) . . ?
O00R Mo04 O00G 171.6(5) . 3_666 ?
O00R Mo04 O00I 102.9(5) . . ?
O00R Mo04 O00K 97.4(5) . . ?
O00R Mo04 O00L 105.3(6) . . ?
O00R Mo04 N014 93.5(6) . . ?
N014 Mo04 Mo05 134.6(4) . . ?
N014 Mo04 O00G 79.4(5) . 3_666 ?
O00I Mo05 Mo04 48.4(3) . . ?
O00I Mo05 O00L 95.9(5) . . ?
O00I Mo05 O00M 81.2(4) . 3_666 ?
O00I Mo05 O00U 155.6(5) . . ?
O00I Mo05 N01D 85.4(5) . . ?
O00I Mo05 N01E 90.3(12) . . ?
O00L Mo05 Mo04 48.7(3) . . ?
O00L Mo05 O00M 81.2(4) . 3_666 ?
O00L Mo05 O00U 88.5(5) . . ?
O00L Mo05 N01D 160.4(5) . . ?
O00L Mo05 N01E 163.0(10) . . ?
O00M Mo05 Mo04 85.9(3) 3_666 . ?
O00U Mo05 Mo04 135.9(4) . . ?
O00U Mo05 O00M 75.7(5) . 3_666 ?
O00U Mo05 N01D 82.8(6) . . ?
O00U Mo05 N01E 79.6(12) . . ?
O00V Mo05 Mo04 103.0(4) . . ?
O00V Mo05 O00I 105.4(5) . . ?
O00V Mo05 O00L 103.8(5) . . ?
O00V Mo05 O00M 171.0(5) . 3_666 ?
O00V Mo05 O00U 96.8(5) . . ?
O00V Mo05 N01D 94.7(5) . . ?
O00V Mo05 N01E 89.6(11) . . ?
N01D Mo05 Mo04 133.3(5) . . ?
N01D Mo05 O00M 79.6(5) . 3_666 ?
N01E Mo05 Mo04 138.6(12) . . ?
N01E Mo05 O00M 84.2(10) . 3_666 ?
O00A Mo06 Mo03 86.9(3) 3_666 . ?
O00N Mo06 Mo03 49.4(3) . . ?
O00N Mo06 O00A 82.8(4) . 3_666 ?
O00N Mo06 O00Q 88.0(5) . . ?
O00N Mo06 N00Z 161.0(5) . . ?
O00P Mo06 Mo03 48.7(3) . . ?
O00P Mo06 O00A 80.3(4) . 3_666 ?
O00P Mo06 O00N 96.6(4) . . ?
O00P Mo06 O00Q 155.8(5) . . ?
O00P Mo06 N00Z 86.0(5) . . ?
O00Q Mo06 Mo03 136.2(4) . . ?
O00Q Mo06 O00A 76.7(4) . 3_666 ?
O00Q Mo06 N00Z 82.3(5) . . ?
N00Z Mo06 Mo03 134.4(4) . . ?
N00Z Mo06 O00A 79.1(5) . 3_666 ?
O1 Mo06 Mo03 103.9(4) . . ?
O1 Mo06 O00A 168.5(5) . 3_666 ?
O1 Mo06 O00N 107.2(6) . . ?
O1 Mo06 O00P 103.8(6) . . ?
O1 Mo06 O00Q 97.4(6) . . ?
O1 Mo06 N00Z 90.4(6) . . ?
C015 O008 Mo01 123.2(10) . 3_666 ?
C01O O009 Mo01 131.2(9) . . ?
C018 O00A Mo06 120.2(10) . 3_666 ?
C01B O00B Mo03 126.0(11) . . ?
C015 O00C Mo02 121.4(10) . 3_666 ?
C01M O00D Mo02 130.8(11) . . ?
Mo02 O00E Mo01 81.9(4) . . ?
Mo02 O00F Mo01 82.5(4) . . ?
C01W O00G Mo04 120.6(10) . 3_666 ?
Mo04 O00I Mo05 82.8(4) . . ?
C018 O00J Mo03 120.6(11) . 3_666 ?
C01Y O00K Mo04 123.8(11) . . ?
Mo04 O00L Mo05 82.0(4) . . ?
C01W O00M Mo05 121.0(10) . 3_666 ?
Mo06 O00N Mo03 81.7(4) . . ?
Mo06 O00P Mo03 82.9(4) . . ?
C025 O00Q Mo06 126.9(10) . . ?
C01L O00U Mo05 130.1(12) . . ?
C027 N00Z Mo06 122.7(11) . . ?
C02A N00Z Mo06 119.8(13) . . ?
C02A N00Z C027 116.7(16) . . ?
C02J N010 Mo03 121.3(19) . . ?
C02M N010 Mo03 123.2(19) . . ?
C02M N010 C02J 113(2) . . ?
C02K N014 Mo04 117.7(15) . . ?
C02S N014 Mo04 127.9(15) . . ?
C02S N014 C02K 114(2) . . ?
O008 C015 O00C 122.7(14) . . ?
O008 C015 C017 120.6(16) . . ?
O00C C015 C017 116.6(16) . . ?
C01G C017 C015 121.5(16) . . ?
C01G C017 C01X 119.0(16) . . ?
C01X C017 C015 119.3(17) . . ?
O00A C018 O00J 125.7(16) . . ?
O00A C018 C01C 117.8(14) . . ?
O00J C018 C01C 116.4(16) . . ?
O00B C01B C01T 114.5(16) . . ?
O00H C01B O00B 124.1(18) . . ?
O00H C01B C01T 121.4(15) . . ?
C01E C01C C018 121.8(14) . . ?
C01I C01C C018 120.3(15) . . ?
C01I C01C C01E 117.8(15) . . ?
C01C C01E H01E 119.6 . . ?
C01J C01E C01C 120.9(14) . . ?
C01J C01E H01E 119.6 . . ?
C01J C01F H01F 120.5 . . ?
C01J C01F C01K 119.0(15) . . ?
C01K C01F H01F 120.5 . . ?
C017 C01G H01G 118.2 . . ?
C017 C01G C01T 123.6(16) . . ?
C01T C01G H01G 118.2 . . ?
C01Q C01H C01W 121.2(15) . . ?
C01Q C01H C024 119.4(14) . . ?
C024 C01H C01W 119.3(14) . . ?
C01C C01I H01I 118.9 . . ?
C01K C01I C01C 122.2(16) . . ?
C01K C01I H01I 118.9 . . ?
C01E C01J C01F 120.5(15) . . ?
C01E C01J C01M 119.5(15) . . ?
C01F C01J C01M 119.9(15) . . ?
C01F C01K C01Y 119.3(16) . . ?
C01I C01K C01F 119.6(14) . . ?
C01I C01K C01Y 121.0(16) . . ?
O00T C01L C023 116.1(19) . . ?
O00U C01L O00T 128.6(18) . . ?
O00U C01L C023 115.3(16) . . ?
O00D C01M C01J 114.5(16) . . ?
O012 C01M O00D 124.2(17) . . ?
O012 C01M C01J 121.3(15) . . ?
C01S C01N C024 119.5(15) . . ?
C01S C01N C025 121.6(15) . . ?
C024 C01N C025 118.7(15) . . ?
O009 C01O C01Z 114.5(14) . . ?
O00W C01O O009 124.7(14) . . ?
O00W C01O C01Z 120.8(16) . . ?
C01H C01Q H01Q 119.4 . . ?
C01Z C01Q C01H 121.3(15) . . ?
C01Z C01Q H01Q 119.4 . . ?
C01T C01R H01R 120.0 . . ?
C023 C01R H01R 120.0 . . ?
C023 C01R C01T 120.0(16) . . ?
C01N C01S H01S 119.6 . . ?
C01N C01S C01Z 120.8(14) . . ?
C01Z C01S H01S 119.6 . . ?
C01G C01T C01B 123.7(16) . . ?
C01G C01T C01R 117.7(17) . . ?
C01R C01T C01B 118.4(16) . . ?
H01A N01U H01B 109.4 . . ?
C028 N01U H01A 108.7 . . ?
C028 N01U H01B 108.9 . . ?
O00G C01W O00M 125.8(16) . . ?
O00G C01W C01H 117.9(15) . . ?
O00M C01W C01H 116.3(15) . . ?
C017 C01X H01X 120.4 . . ?
C023 C01X C017 119.3(16) . . ?
C023 C01X H01X 120.4 . . ?
O00K C01Y C01K 115.2(16) . . ?
O00S C01Y O00K 125.5(15) . . ?
O00S C01Y C01K 119.2(18) . . ?
C01Q C01Z C01O 121.5(15) . . ?
C01Q C01Z C01S 119.4(14) . . ?
C01S C01Z C01O 119.1(14) . . ?
N022 C021 C02B 120.8(18) . . ?
N022 C021 C02F 124.7(19) . . ?
C02F C021 C02B 114(2) . . ?
C021 N022 H02A 110.0 . . ?
C021 N022 H02B 100.1 . . ?
H02A N022 H02B 120.0 . . ?
C01R C023 C01L 122.5(17) . . ?
C01R C023 C01X 120.3(15) . . ?
C01X C023 C01L 117.2(17) . . ?
C01H C024 C01N 119.6(14) . . ?
C01H C024 H024 120.2 . . ?
C01N C024 H024 120.2 . . ?
O00Q C025 O011 127.1(16) . . ?
O00Q C025 C01N 115.3(15) . . ?
O011 C025 C01N 117.7(17) . . ?
N00Z C027 H027 118.9 . . ?
C02B C027 N00Z 122.1(17) . . ?
C02B C027 H027 118.9 . . ?
H1 N029 H 106.4 . . ?
C1 N029 H1 106.2 . . ?
C1 N029 H 106.2 . . ?
C03D N029 H1 106.2 . . ?
C03D N029 H 106.2 . . ?
C03D N029 C1 125(2) . . ?
N00Z C02A H02C 118.4 . . ?
N00Z C02A C02F 123.1(18) . . ?
C02F C02A H02C 118.4 . . ?
C021 C02B H02D 119.0 . . ?
C027 C02B C021 122.0(19) . . ?
C027 C02B H02D 119.0 . . ?
H02E N02E H02F 107.5 . . ?
C02N N02E H02E 107.2 . . ?
C02N N02E H02F 111.3 . . ?
C021 C02F C02A 121.4(19) . . ?
C021 C02F H02G 119.3 . . ?
C02A C02F H02G 119.3 . . ?
H02H N02G H02I 108.5 . . ?
C02D N02G H02H 109.4 . . ?
C02D N02G H02I 107.3 . . ?
C028 C02H H02J 120.0 . . ?
C028 C02H C026 120.0 . . ?
C026 C02H H02J 120.0 . . ?
C02H C028 N01U 119.0(10) . . ?
C01V C028 N01U 121.0(10) . . ?
C01V C028 C02H 120.0 . . ?
C028 C01V H01V 120.0 . . ?
C028 C01V C01P 120.0 . . ?
C01P C01V H01V 120.0 . . ?
C01V C01P H01P 120.0 . . ?
C01V C01P N013 120.0 . . ?
N013 C01P H01P 120.0 . . ?
C01P N013 Mo01 121.7(6) . . ?
C01P N013 C026 120.0 . . ?
C026 N013 Mo01 117.8(6) . . ?
C02H C026 H026 120.0 . . ?
N013 C026 C02H 120.0 . . ?
N013 C026 H026 120.0 . . ?
N010 C02J H02K 117.9 . . ?
N010 C02J C02W 124(3) . . ?
C02W C02J H02K 117.9 . . ?
N014 C02K H02L 118.1 . . ?
N014 C02K C02P 124(2) . . ?
C02P C02K H02L 118.1 . . ?
H2 N02L HA 108.0 . . ?
C037 N02L H2 109.3 . . ?
C037 N02L HA 109.3 . . ?
C037 N02L C03A 112(3) . . ?
C03A N02L H2 109.3 . . ?
C03A N02L HA 109.3 . . ?
N010 C02M H02M 117.9 . . ?
N010 C02M C033 124(3) . . ?
C033 C02M H02M 117.9 . . ?
N02E C02N C02P 126(3) . . ?
N02E C02N C02Q 121(3) . . ?
C02Q C02N C02P 113(3) . . ?
C02K C02P C02N 122(3) . . ?
C02K C02P H02P 119.1 . . ?
C02N C02P H02P 119.1 . . ?
C02N C02Q H02Q 119.3 . . ?
C02N C02Q C02S 121(3) . . ?
C02S C02Q H02Q 119.3 . . ?
N014 C02S C02Q 125(2) . . ?
N014 C02S H02S 117.3 . . ?
C02Q C02S H02S 117.3 . . ?
C02J C02W H02W 120.4 . . ?
C16 C02W C02J 119(3) . . ?
C16 C02W H02W 120.4 . . ?
H02N N02Z H02O 109.4 . . ?
C16 N02Z H02N 108.9 . . ?
C16 N02Z H02O 109.2 . . ?
N029 C1 H1A 109.5 . . ?
N029 C1 H1D 109.5 . . ?
N029 C1 H1E 109.5 . . ?
H1A C1 H1D 109.5 . . ?
H1A C1 H1E 109.5 . . ?
H1D C1 H1E 109.5 . . ?
C02M C033 H033 120.1 . . ?
C16 C033 C02M 120(3) . . ?
C16 C033 H033 120.1 . . ?
C02D C034 H034 120.0 . . ?
C02D C034 C030 120.0 . . ?
C030 C034 H034 120.0 . . ?
N02G C02D C034 115.7(16) . . ?
N02G C02D C02V 123.3(16) . . ?
C034 C02D C02V 120.0 . . ?
C02D C02V H02V 120.0 . . ?
C02Y C02V C02D 120.0 . . ?
C02Y C02V H02V 120.0 . . ?
C02V C02Y H02Y 120.0 . . ?
C02V C02Y N01D 120.0 . . ?
N01D C02Y H02Y 120.0 . . ?
C02Y N01D Mo05 115.2(8) . . ?
C030 N01D Mo05 123.8(8) . . ?
C030 N01D C02Y 120.0 . . ?
C034 C030 H030 120.0 . . ?
N01D C030 C034 120.0 . . ?
N01D C030 H030 120.0 . . ?
N02L C037 H03D 109.5 . . ?
N02L C037 H03E 109.5 . . ?
N02L C037 H03F 109.5 . . ?
H03D C037 H03E 109.5 . . ?
H03D C037 H03F 109.5 . . ?
H03E C037 H03F 109.5 . . ?
N02L C03A H03G 109.5 . . ?
N02L C03A H03H 109.5 . . ?
N02L C03A H03I 109.5 . . ?
H03G C03A H03H 109.5 . . ?
H03G C03A H03I 109.5 . . ?
H03H C03A H03I 109.5 . . ?
N029 C03D H03A 109.5 . . ?
N029 C03D H03B 109.5 . . ?
N029 C03D H03C 109.5 . . ?
H03A C03D H03B 109.5 . . ?
H03A C03D H03C 109.5 . . ?
H03B C03D H03C 109.5 . . ?
C02W C16 N02Z 121(3) . . ?
C033 C16 C02W 118(3) . . ?
C033 C16 N02Z 121(3) . . ?
C8 N0 Mo03 120.5(15) . . ?
C10 N0 Mo03 121.7(14) . . ?
C10 N0 C8 114(2) . . ?
N0 C8 H8 118.1 . . ?
N0 C8 C02X 124(2) . . ?
C02X C8 H8 118.1 . . ?
N0 C10 H10 118.1 . . ?
N0 C10 C0 124(2) . . ?
C0 C10 H10 118.1 . . ?
C8 C02X H02X 120.3 . . ?
C16A C02X C8 119(2) . . ?
C16A C02X H02X 120.3 . . ?
H02R N02{ H02T 108.7 . . ?
C16A N02{ H02R 110.2 . . ?
C16A N02{ H02T 109.0 . . ?
C10 C0 H0 120.0 . . ?
C16A C0 C10 120(2) . . ?
C16A C0 H0 120.0 . . ?
C02X C16A N02{ 121(2) . . ?
C0 C16A C02X 118(2) . . ?
C0 C16A N02{ 120(2) . . ?
O3 C11 H11 117.2 . . ?
O3 C11 N4 125.7 . . ?
N4 C11 H11 117.2 . . ?
C11 O3 Mo02 106(3) . . ?
C11 N4 C12 121.8 . . ?
C11 N4 C17 120.5 . . ?
C12 N4 C17 117.7 . . ?
N4 C12 H12A 109.5 . . ?
N4 C12 H12B 109.5 . . ?
N4 C12 H12C 109.5 . . ?
H12A C12 H12B 109.5 . . ?
H12A C12 H12C 109.5 . . ?
H12B C12 H12C 109.5 . . ?
N4 C17 H17A 109.5 . . ?
N4 C17 H17B 109.5 . . ?
N4 C17 H17C 109.5 . . ?
H17A C17 H17B 109.5 . . ?
H17A C17 H17C 109.5 . . ?
H17B C17 H17C 109.5 . . ?
O2 C18 H18 117.1 . . ?
O2 C18 N1 125.7 . . ?
N1 C18 H18 117.1 . . ?
C18 O2 Mo02 126.9(12) . . ?
C18 N1 C19 121.7 . . ?
C18 N1 C1A 120.4 . . ?
C19 N1 C1A 117.8 . . ?
N1 C19 H19A 109.5 . . ?
N1 C19 H19B 109.5 . . ?
N1 C19 H19C 109.5 . . ?
H19A C19 H19B 109.5 . . ?
H19A C19 H19C 109.5 . . ?
H19B C19 H19C 109.5 . . ?
N1 C1A H1AA 109.5 . . ?
N1 C1A H1AB 109.5 . . ?
N1 C1A H1AC 109.5 . . ?
H1AA C1A H1AB 109.5 . . ?
H1AA C1A H1AC 109.5 . . ?
H1AB C1A H1AC 109.5 . . ?
N01E C21 H21 120.0 . . ?
N01E C21 C1B 120.0 . . ?
C1B C21 H21 120.0 . . ?
C21 N01E Mo05 124.2(16) . . ?
C21 N01E C02Z 120.0 . . ?
C02Z N01E Mo05 115.8(16) . . ?
N01E C02Z H02Z 120.0 . . ?
C1C C02Z N01E 120.0 . . ?
C1C C02Z H02Z 120.0 . . ?
C02Z C1C H1C 120.0 . . ?
C02E C1C C02Z 120.0 . . ?
C02E C1C H1C 120.0 . . ?
C1C C02E C1B 120.0 . . ?
N02H C02E C1C 124(2) . . ?
N02H C02E C1B 116(2) . . ?
C21 C1B H1B 120.0 . . ?
C02E C1B C21 120.0 . . ?
C02E C1B H1B 120.0 . . ?
C02E N02H H02U 110.8 . . ?
C02E N02H H02 109.2 . . ?
H02U N02H H02 108.9 . . ?
Cl2 C4 H4A 109.5 . . ?
Cl2 C4 H4B 109.5 . . ?
Cl3 C4 Cl2 110.7 . . ?
Cl3 C4 H4A 109.5 . . ?
Cl3 C4 H4B 109.5 . . ?
H4A C4 H4B 108.1 . . ?
Cl5 C2 H2C 109.5 . . ?
Cl5 C2 H2D 109.5 . . ?
Cl6 C2 Cl5 110.8 . . ?
Cl6 C2 H2C 109.5 . . ?
Cl6 C2 H2D 109.5 . . ?
H2C C2 H2D 108.1 . . ?
Cl7 C5 H5A 109.5 . . ?
Cl7 C5 H5B 109.5 . . ?
Cl8 C5 Cl7 110.8 . . ?
Cl8 C5 H5A 109.5 . . ?
Cl8 C5 H5B 109.5 . . ?
H5A C5 H5B 108.1 . . ?
Cl11 C6 H6A 109.5 . . ?
Cl11 C6 H6B 109.5 . . ?
Cl12 C6 Cl11 110.8 . . ?
Cl12 C6 H6A 109.5 . . ?
Cl12 C6 H6B 109.5 . . ?
H6A C6 H6B 108.1 . . ?
Cl13 C7 H7A 109.5 . . ?
Cl13 C7 H7B 109.5 . . ?
Cl14 C7 Cl13 110.8 . . ?
Cl14 C7 H7A 109.5 . . ?
Cl14 C7 H7B 109.5 . . ?
H7A C7 H7B 108.1 . . ?
Cl15 C13 H13A 109.5 . . ?
Cl15 C13 H13B 109.5 . . ?
Cl16 C13 Cl15 110.8 . . ?
Cl16 C13 H13A 109.5 . . ?
Cl16 C13 H13B 109.5 . . ?
H13A C13 H13B 108.1 . . ?
H3A C3 H3B 109.5 . . ?
H3A C3 H3C 109.5 . . ?
H3B C3 H3C 109.5 . . ?
N2 C3 H3A 109.5 . . ?
N2 C3 H3B 109.5 . . ?
N2 C3 H3C 109.5 . . ?
C3 N2 H2A 104.3 . . ?
C3 N2 H2B 104.3 . . ?
C3 N2 C14 132(4) . . ?
H2A N2 H2B 105.6 . . ?
C14 N2 H2A 104.3 . . ?
C14 N2 H2B 104.3 . . ?
N2 C14 H14A 109.5 . . ?
N2 C14 H14B 109.5 . . ?
N2 C14 H14C 109.5 . . ?
H14A C14 H14B 109.5 . . ?
H14A C14 H14C 109.5 . . ?
H14B C14 H14C 109.5 . . ?
H14D C14A H14E 109.5 . . ?
H14D C14A H14F 109.5 . . ?
H14E C14A H14F 109.5 . . ?
N2A C14A H14D 109.5 . . ?
N2A C14A H14E 109.5 . . ?
N2A C14A H14F 109.5 . . ?
C14A N2A H2AA 105.7 . . ?
C14A N2A H2AB 105.7 . . ?
H2AA N2A H2AB 106.1 . . ?
C3A N2A C14A 127(5) . . ?
C3A N2A H2AA 105.7 . . ?
C3A N2A H2AB 105.7 . . ?
N2A C3A H3AA 109.5 . . ?
N2A C3A H3AB 109.5 . . ?
N2A C3A H3AC 109.5 . . ?
H3AA C3A H3AB 109.5 . . ?
H3AA C3A H3AC 109.5 . . ?
H3AB C3A H3AC 109.5 . . ?

loop_
_geom_bond_atom_site_label_1
_geom_bond_atom_site_label_2
_geom_bond_distance
_geom_bond_site_symmetry_2
_geom_bond_publ_flag
Mo01 Mo02 2.553(2) . ?
Mo01 O008 2.285(10) 3_666 ?
Mo01 O009 2.076(11) . ?
Mo01 O00E 1.963(10) . ?
Mo01 O00F 1.939(10) . ?
Mo01 O00O 1.697(11) . ?
Mo01 N013 2.207(7) . ?
Mo02 O00C 2.235(10) 3_666 ?
Mo02 O00D 2.091(10) . ?
Mo02 O00E 1.934(10) . ?
Mo02 O00F 1.933(10) . ?
Mo02 O00Y 1.695(11) . ?
Mo02 O3 2.51(6) . ?
Mo02 O2 2.056(18) . ?
Mo03 Mo06 2.548(2) . ?
Mo03 O00B 2.094(11) . ?
Mo03 O00J 2.267(11) 3_666 ?
Mo03 O00N 1.954(10) . ?
Mo03 O00P 1.929(10) . ?
Mo03 O00X 1.685(11) . ?
Mo03 N010 2.220(18) . ?
Mo03 N0 2.221(15) . ?
Mo04 Mo05 2.551(2) . ?
Mo04 O00G 2.287(10) 3_666 ?
Mo04 O00I 1.924(10) . ?
Mo04 O00K 2.103(10) . ?
Mo04 O00L 1.936(12) . ?
Mo04 O00R 1.685(10) . ?
Mo04 N014 2.140(17) . ?
Mo05 O00I 1.933(11) . ?
Mo05 O00L 1.953(10) . ?
Mo05 O00M 2.275(11) 3_666 ?
Mo05 O00U 2.078(12) . ?
Mo05 O00V 1.687(11) . ?
Mo05 N01D 2.234(10) . ?
Mo05 N01E 2.213(16) . ?
Mo06 O00A 2.251(11) 3_666 ?
Mo06 O00N 1.942(12) . ?
Mo06 O00P 1.920(10) . ?
Mo06 O00Q 2.093(11) . ?
Mo06 N00Z 2.194(13) . ?
Mo06 O1 1.686(13) . ?
O008 C015 1.229(18) . ?
O009 C01O 1.264(18) . ?
O00A C018 1.268(19) . ?
O00B C01B 1.298(18) . ?
O00C C015 1.313(18) . ?
O00D C01M 1.265(18) . ?
O00G C01W 1.246(18) . ?
O00H C01B 1.227(19) . ?
O00J C018 1.271(18) . ?
O00K C01Y 1.29(2) . ?
O00M C01W 1.261(18) . ?
O00Q C025 1.25(2) . ?
O00S C01Y 1.245(19) . ?
O00T C01L 1.27(2) . ?
O00U C01L 1.24(2) . ?
O00W C01O 1.235(18) . ?
N00Z C027 1.39(2) . ?
N00Z C02A 1.28(2) . ?
N010 C02J 1.35(3) . ?
N010 C02M 1.34(3) . ?
O011 C025 1.26(2) . ?
O012 C01M 1.203(19) . ?
N014 C02K 1.35(2) . ?
N014 C02S 1.35(3) . ?
C015 C017 1.48(2) . ?
C017 C01G 1.36(2) . ?
C017 C01X 1.40(2) . ?
C018 C01C 1.50(2) . ?
C01B C01T 1.48(2) . ?
C01C C01E 1.40(2) . ?
C01C C01I 1.39(2) . ?
C01E H01E 0.9500 . ?
C01E C01J 1.38(2) . ?
C01F H01F 0.9500 . ?
C01F C01J 1.39(2) . ?
C01F C01K 1.41(2) . ?
C01G H01G 0.9500 . ?
C01G C01T 1.37(2) . ?
C01H C01Q 1.39(2) . ?
C01H C01W 1.50(2) . ?
C01H C024 1.39(2) . ?
C01I H01I 0.9500 . ?
C01I C01K 1.36(2) . ?
C01J C01M 1.53(2) . ?
C01K C01Y 1.49(2) . ?
C01L C023 1.53(2) . ?
C01N C01S 1.37(2) . ?
C01N C024 1.42(2) . ?
C01N C025 1.50(2) . ?
C01O C01Z 1.51(2) . ?
C01Q H01Q 0.9500 . ?
C01Q C01Z 1.38(2) . ?
C01R H01R 0.9500 . ?
C01R C01T 1.42(2) . ?
C01R C023 1.38(2) . ?
C01S H01S 0.9500 . ?
C01S C01Z 1.39(2) . ?
N01U H01A 0.8807 . ?
N01U H01B 0.8804 . ?
N01U C028 1.408(14) . ?
C01X H01X 0.9500 . ?
C01X C023 1.40(2) . ?
C021 N022 1.36(2) . ?
C021 C02B 1.39(2) . ?
C021 C02F 1.37(3) . ?
N022 H02A 0.8799 . ?
N022 H02B 0.8800 . ?
C024 H024 0.9500 . ?
C027 H027 0.9500 . ?
C027 C02B 1.32(2) . ?
N029 H1 0.9100 . ?
N029 H 0.9100 . ?
N029 C1 1.54(3) . ?
N029 C03D 1.48(4) . ?
C02A H02C 0.9500 . ?
C02A C02F 1.39(3) . ?
C02B H02D 0.9500 . ?
N02E H02E 0.8847 . ?
N02E H02F 0.8851 . ?
N02E C02N 1.36(3) . ?
C02F H02G 0.9500 . ?
N02G H02H 0.8887 . ?
N02G H02I 0.8879 . ?
N02G C02D 1.39(2) . ?
C02H H02J 0.9500 . ?
C02H C028 1.3900 . ?
C02H C026 1.3900 . ?
C028 C01V 1.3900 . ?
C01V H01V 0.9500 . ?
C01V C01P 1.3900 . ?
C01P H01P 0.9500 . ?
C01P N013 1.3900 . ?
N013 C026 1.3900 . ?
C026 H026 0.9500 . ?
C02J H02K 0.9500 . ?
C02J C02W 1.37(3) . ?
C02K H02L 0.9500 . ?
C02K C02P 1.41(3) . ?
N02L H2 0.9100 . ?
N02L HA 0.9100 . ?
N02L C037 1.38(4) . ?
N02L C03A 1.53(4) . ?
C02M H02M 0.9500 . ?
C02M C033 1.37(3) . ?
C02N C02P 1.43(3) . ?
C02N C02Q 1.39(3) . ?
C02P H02P 0.9500 . ?
C02Q H02Q 0.9500 . ?
C02Q C02S 1.41(3) . ?
C02S H02S 0.9500 . ?
C02W H02W 0.9500 . ?
C02W C16 1.35(3) . ?
N02Z H02N 0.8803 . ?
N02Z H02O 0.8800 . ?
N02Z C16 1.38(3) . ?
C1 H1A 0.9800 . ?
C1 H1D 0.9800 . ?
C1 H1E 0.9800 . ?
C033 H033 0.9500 . ?
C033 C16 1.34(3) . ?
C034 H034 0.9500 . ?
C034 C02D 1.3900 . ?
C034 C030 1.3900 . ?
C02D C02V 1.3900 . ?
C02V H02V 0.9500 . ?
C02V C02Y 1.3900 . ?
C02Y H02Y 0.9500 . ?
C02Y N01D 1.3900 . ?
N01D C030 1.3900 . ?
C030 H030 0.9500 . ?
C037 H03D 0.9800 . ?
C037 H03E 0.9800 . ?
C037 H03F 0.9800 . ?
C03A H03G 0.9800 . ?
C03A H03H 0.9800 . ?
C03A H03I 0.9800 . ?
C03D H03A 0.9800 . ?
C03D H03B 0.9800 . ?
C03D H03C 0.9800 . ?
N0 C8 1.35(2) . ?
N0 C10 1.34(2) . ?
C8 H8 0.9500 . ?
C8 C02X 1.36(3) . ?
C10 H10 0.9500 . ?
C10 C0 1.37(3) . ?
C02X H02X 0.9500 . ?
C02X C16A 1.35(3) . ?
N02{ H02R 0.8863 . ?
N02{ H02T 0.8851 . ?
N02{ C16A 1.38(3) . ?
C0 H0 0.9500 . ?
C0 C16A 1.34(3) . ?
C11 H11 0.9500 . ?
C11 O3 1.2246 . ?
C11 N4 1.3633 . ?
N4 C12 1.4514 . ?
N4 C17 1.4552 . ?
C12 H12A 0.9800 . ?
C12 H12B 0.9800 . ?
C12 H12C 0.9800 . ?
C17 H17A 0.9800 . ?
C17 H17B 0.9800 . ?
C17 H17C 0.9800 . ?
C18 H18 0.9500 . ?
C18 O2 1.2238 . ?
C18 N1 1.3644 . ?
N1 C19 1.4512 . ?
N1 C1A 1.4551 . ?
C19 H19A 0.9800 . ?
C19 H19B 0.9800 . ?
C19 H19C 0.9800 . ?
C1A H1AA 0.9800 . ?
C1A H1AB 0.9800 . ?
C1A H1AC 0.9800 . ?
C21 H21 0.9500 . ?
C21 N01E 1.3900 . ?
C21 C1B 1.3900 . ?
N01E C02Z 1.3900 . ?
C02Z H02Z 0.9500 . ?
C02Z C1C 1.3900 . ?
C1C H1C 0.9500 . ?
C1C C02E 1.3900 . ?
C02E C1B 1.3900 . ?
C02E N02H 1.38(2) . ?
C1B H1B 0.9500 . ?
N02H H02U 0.8856 . ?
N02H H02 0.8856 . ?
Cl2 C4 1.7777 . ?
Cl3 C4 1.7656 . ?
C4 H4A 0.9900 . ?
C4 H4B 0.9900 . ?
Cl5 C2 1.7770 . ?
Cl6 C2 1.7659 . ?
C2 H2C 0.9900 . ?
C2 H2D 0.9900 . ?
Cl7 C5 1.7774 . ?
Cl8 C5 1.7651 . ?
C5 H5A 0.9900 . ?
C5 H5B 0.9900 . ?
Cl11 C6 1.7766 . ?
Cl12 C6 1.7652 . ?
C6 H6A 0.9900 . ?
C6 H6B 0.9900 . ?
Cl13 C7 1.7773 . ?
Cl14 C7 1.7651 . ?
C7 H7A 0.9900 . ?
C7 H7B 0.9900 . ?
Cl15 C13 1.7768 . ?
Cl16 C13 1.7659 . ?
C13 H13A 0.9900 . ?
C13 H13B 0.9900 . ?
C3 H3A 0.9800 . ?
C3 H3B 0.9800 . ?
C3 H3C 0.9800 . ?
C3 N2 1.435(19) . ?
N2 H2A 0.9100 . ?
N2 H2B 0.9100 . ?
N2 C14 1.45(2) . ?
C14 H14A 0.9800 . ?
C14 H14B 0.9800 . ?
C14 H14C 0.9800 . ?
C14A H14D 0.9800 . ?
C14A H14E 0.9800 . ?
C14A H14F 0.9800 . ?
C14A N2A 1.46(3) . ?
N2A H2AA 0.9100 . ?
N2A H2AB 0.9100 . ?
N2A C3A 1.43(3) . ?
C3A H3AA 0.9800 . ?
C3A H3AB 0.9800 . ?
C3A H3AC 0.9800 . ?

loop_
_geom_torsion_atom_site_label_1
_geom_torsion_atom_site_label_2
_geom_torsion_atom_site_label_3
_geom_torsion_atom_site_label_4
_geom_torsion
_geom_torsion_site_symmetry_1
_geom_torsion_site_symmetry_2
_geom_torsion_site_symmetry_3
_geom_torsion_site_symmetry_4
_geom_torsion_publ_flag
Mo01 O008 C015 O00C 10(2) 3_666 . . . ?
Mo01 O008 C015 C017 -171.4(10) 3_666 . . . ?
Mo01 O009 C01O O00W 12(2) . . . . ?
Mo01 O009 C01O C01Z -166.8(10) . . . . ?
Mo01 N013 C026 C02H 172.2(7) . . . . ?
Mo02 O00C C015 O008 -11(2) 3_666 . . . ?
Mo02 O00C C015 C017 170.9(10) 3_666 . . . ?
Mo02 O00D C01M O012 -10(3) . . . . ?
Mo02 O00D C01M C01J 169.4(9) . . . . ?
Mo03 O00B C01B O00H 18(2) . . . . ?
Mo03 O00B C01B C01T -161.9(9) . . . . ?
Mo03 O00J C018 O00A 10.4(19) 3_666 . . . ?
Mo03 O00J C018 C01C -171.5(9) 3_666 . . . ?
Mo03 N010 C02J C02W 177(5) . . . . ?
Mo03 N010 C02M C033 -173(4) . . . . ?
Mo03 N0 C8 C02X -168(3) . . . . ?
Mo03 N0 C10 C0 164(3) . . . . ?
Mo04 O00G C01W O00M 10(2) 3_666 . . . ?
Mo04 O00G C01W C01H -171.2(10) 3_666 . . . ?
Mo04 O00K C01Y O00S 25(2) . . . . ?
Mo04 O00K C01Y C01K -159.0(10) . . . . ?
Mo04 N014 C02K C02P 179.0(19) . . . . ?
Mo04 N014 C02S C02Q -178.6(18) . . . . ?
Mo05 O00M C01W O00G -10(2) 3_666 . . . ?
Mo05 O00M C01W C01H 171.1(10) 3_666 . . . ?
Mo05 O00U C01L O00T -8(3) . . . . ?
Mo05 O00U C01L C023 173.0(10) . . . . ?
Mo05 N01D C030 C034 168.2(11) . . . . ?
Mo05 N01E C02Z C1C -178(3) . . . . ?
Mo06 O00A C018 O00J -11.0(19) 3_666 . . . ?
Mo06 O00A C018 C01C 171.0(9) 3_666 . . . ?
Mo06 O00Q C025 O011 -14(3) . . . . ?
Mo06 O00Q C025 C01N 165.5(12) . . . . ?
Mo06 N00Z C027 C02B 168.3(17) . . . . ?
Mo06 N00Z C02A C02F -172.1(16) . . . . ?
O008 C015 C017 C01G -179.3(15) . . . . ?
O008 C015 C017 C01X 6(2) . . . . ?
O009 C01O C01Z C01Q 1(2) . . . . ?
O009 C01O C01Z C01S -179.9(15) . . . . ?
O00A C018 C01C C01E -177.8(13) . . . . ?
O00A C018 C01C C01I -1(2) . . . . ?
O00B C01B C01T C01G 8(2) . . . . ?
O00B C01B C01T C01R -177.7(13) . . . . ?
O00C C015 C017 C01G -1(2) . . . . ?
O00C C015 C017 C01X -175.6(14) . . . . ?
O00H C01B C01T C01G -172.7(15) . . . . ?
O00H C01B C01T C01R 2(2) . . . . ?
O00J C018 C01C C01E 4(2) . . . . ?
O00J C018 C01C C01I -179.5(13) . . . . ?
O00T C01L C023 C01R -9(2) . . . . ?
O00T C01L C023 C01X 170.4(15) . . . . ?
O00U C01L C023 C01R 170.4(16) . . . . ?
O00U C01L C023 C01X -10(2) . . . . ?
O00W C01O C01Z C01Q -178.2(16) . . . . ?
O00W C01O C01Z C01S 1(2) . . . . ?
N00Z C027 C02B C021 4(4) . . . . ?
N00Z C02A C02F C021 3(3) . . . . ?
N010 C02J C02W C16 -12(7) . . . . ?
N010 C02M C033 C16 3(6) . . . . ?
N014 C02K C02P C02N -2(4) . . . . ?
C015 C017 C01G C01T -177.3(15) . . . . ?
C015 C017 C01X C023 174.7(15) . . . . ?
C017 C01G C01T C01B 178.7(15) . . . . ?
C017 C01G C01T C01R 4(2) . . . . ?
C017 C01X C023 C01L -178.1(15) . . . . ?
C017 C01X C023 C01R 1(2) . . . . ?
C018 C01C C01E C01J 177.5(12) . . . . ?
C018 C01C C01I C01K -178.6(13) . . . . ?
C01C C01E C01J C01F 0(2) . . . . ?
C01C C01E C01J C01M -177.2(13) . . . . ?
C01C C01I C01K C01F 2(2) . . . . ?
C01C C01I C01K C01Y 177.4(14) . . . . ?
C01E C01C C01I C01K -2(2) . . . . ?
C01E C01J C01M O00D -1(2) . . . . ?
C01E C01J C01M O012 178.7(16) . . . . ?
C01F C01J C01M O00D -178.6(14) . . . . ?
C01F C01J C01M O012 1(2) . . . . ?
C01F C01K C01Y O00K -178.7(14) . . . . ?
C01F C01K C01Y O00S -2(2) . . . . ?
C01G C017 C01X C023 0(2) . . . . ?
C01H C01Q C01Z C01O 178.1(15) . . . . ?
C01H C01Q C01Z C01S -1(2) . . . . ?
C01I C01C C01E C01J 1(2) . . . . ?
C01I C01K C01Y O00K 6(2) . . . . ?
C01I C01K C01Y O00S -177.7(15) . . . . ?
C01J C01F C01K C01I -1(2) . . . . ?
C01J C01F C01K C01Y -176.3(14) . . . . ?
C01K C01F C01J C01E 0(2) . . . . ?
C01K C01F C01J C01M 177.1(14) . . . . ?
C01N C01S C01Z C01O -179.0(16) . . . . ?
C01N C01S C01Z C01Q 0(3) . . . . ?
C01Q C01H C01W O00G -176.8(15) . . . . ?
C01Q C01H C01W O00M 2(2) . . . . ?
C01Q C01H C024 C01N 1(3) . . . . ?
C01S C01N C024 C01H -2(3) . . . . ?
C01S C01N C025 O00Q 175.3(18) . . . . ?
C01S C01N C025 O011 -5(3) . . . . ?
C01T C01R C023 C01L 179.5(14) . . . . ?
C01T C01R C023 C01X 0(2) . . . . ?
N01U C028 C01V C01P -179.8(13) . . . . ?
C01W C01H C01Q C01Z -176.4(15) . . . . ?
C01W C01H C024 C01N 177.7(16) . . . . ?
C01X C017 C01G C01T -3(3) . . . . ?
N022 C021 C02B C027 175(2) . . . . ?
N022 C021 C02F C02A -179(2) . . . . ?
C023 C01R C01T C01B -177.7(14) . . . . ?
C023 C01R C01T C01G -3(2) . . . . ?
C024 C01H C01Q C01Z 0(2) . . . . ?
C024 C01H C01W O00G 6(2) . . . . ?
C024 C01H C01W O00M -174.4(15) . . . . ?
C024 C01N C01S C01Z 1(3) . . . . ?
C024 C01N C025 O00Q -11(3) . . . . ?
C024 C01N C025 O011 169.0(18) . . . . ?
C025 C01N C01S C01Z 175.3(17) . . . . ?
C025 C01N C024 C01H -175.9(17) . . . . ?
C027 N00Z C02A C02F -2(3) . . . . ?
C02A N00Z C027 C02B -1(3) . . . . ?
C02B C021 C02F C02A 1(3) . . . . ?
N02E C02N C02P C02K -177(2) . . . . ?
N02E C02N C02Q C02S 178(2) . . . . ?
C02F C021 C02B C027 -4(4) . . . . ?
N02G C02D C02V C02Y 168.1(19) . . . . ?
C02H C028 C01V C01P 0.0 . . . . ?
C028 C02H C026 N013 0.0 . . . . ?
C028 C01V C01P N013 0.0 . . . . ?
C01V C01P N013 Mo01 -171.8(7) . . . . ?
C01V C01P N013 C026 0.0 . . . . ?
C01P N013 C026 C02H 0.0 . . . . ?
C026 C02H C028 N01U 179.8(12) . . . . ?
C026 C02H C028 C01V 0.0 . . . . ?
C02J N010 C02M C033 -10(8) . . . . ?
C02J C02W C16 N02Z -177(3) . . . . ?
C02J C02W C16 C033 3(5) . . . . ?
C02K N014 C02S C02Q 1(3) . . . . ?
C02M N010 C02J C02W 14(8) . . . . ?
C02M C033 C16 C02W 1(4) . . . . ?
C02M C033 C16 N02Z -179(3) . . . . ?
C02N C02Q C02S N014 1(4) . . . . ?
C02P C02N C02Q C02S -3(4) . . . . ?
C02Q C02N C02P C02K 3(4) . . . . ?
C02S N014 C02K C02P 0(3) . . . . ?
C034 C02D C02V C02Y 0.0 . . . . ?
C02D C034 C030 N01D 0.0 . . . . ?
C02D C02V C02Y N01D 0.0 . . . . ?
C02V C02Y N01D Mo05 -169.2(10) . . . . ?
C02V C02Y N01D C030 0.0 . . . . ?
C02Y N01D C030 C034 0.0 . . . . ?
C030 C034 C02D N02G -169.0(18) . . . . ?
C030 C034 C02D C02V 0.0 . . . . ?
N0 C8 C02X C16A 9(6) . . . . ?
N0 C10 C0 C16A -2(6) . . . . ?
C8 N0 C10 C0 5(6) . . . . ?
C8 C02X C16A N02{ 174(4) . . . . ?
C8 C02X C16A C0 -5(6) . . . . ?
C10 N0 C8 C02X -9(6) . . . . ?
C10 C0 C16A C02X 1(6) . . . . ?
C10 C0 C16A N02{ -178(4) . . . . ?
O3 C11 N4 C12 180.0 . . . . ?
O3 C11 N4 C17 0.0 . . . . ?
N4 C11 O3 Mo02 118(4) . . . . ?
O2 C18 N1 C19 -180.0 . . . . ?
O2 C18 N1 C1A 0.0 . . . . ?
N1 C18 O2 Mo02 -149.1(16) . . . . ?
C21 N01E C02Z C1C 0.0 . . . . ?
N01E C21 C1B C02E 0.0 . . . . ?
N01E C02Z C1C C02E 0.0 . . . . ?
C02Z C1C C02E C1B 0.0 . . . . ?
C02Z C1C C02E N02H -178(3) . . . . ?
C1C C02E C1B C21 0.0 . . . . ?
C1B C21 N01E Mo05 178(3) . . . . ?
C1B C21 N01E C02Z 0.0 . . . . ?
N02H C02E C1B C21 179(3) . . . . ?

loop_
_smtbx_masks_void_nr
_smtbx_masks_void_average_x
_smtbx_masks_void_average_y
_smtbx_masks_void_average_z
_smtbx_masks_void_volume
_smtbx_masks_void_count_electrons
_smtbx_masks_void_content
1 -0.096 0.118 0.002 92.4 31.3 '0.75 DCM'
2 -0.038 0.213 0.288 70.3 16.7 '0.375 DCM'
3 0.038 0.787 0.712 70.3 16.7 '0.375 DCM'
4 0.096 0.882 0.998 92.4 30.6 '0.75 DCM'
5 0.462 0.287 0.788 70.3 16.8 '0.375 DCM'
6 0.404 0.382 0.502 92.4 31.1 '0.75 DCM'
7 0.538 0.713 0.212 70.3 16.7 '0.375 DCM'
8 0.596 0.618 0.498 92.4 30.8 '0.75 DCM'
